data_7009463
loop_
_publ_author_name
'Fujita, Ken-ichi'
'Hamada, Taro'
'Yamaguchi, Ryohei'

_publ_section_title
;
 dppm and hydrido-bridged dinuclear complexes of iridium. Synthesis and
 structures of [(IrCp*)2(\m-dppm)(\m-H)(\m-X)]2+ (X&#x2005;=&#x2005;Cl,
 OMe, OH, or H)
;
_journal_issue 12
_journal_name_full 'Journal of the Chemical Society, Dalton Transactions'
_journal_page_first 1931
_journal_paper_doi 10.1039/b001239o
_journal_year 2000
_chemical_formula_sum 'C93 H94 B2 Ir2 O P2'
_chemical_formula_weight 1695.77
_space_group_IT_number 14
_symmetry_cell_setting monoclinic
_symmetry_Int_Tables_number 14
_symmetry_space_group_name_Hall '-P 2yab'
_symmetry_space_group_name_H-M 'P 1 21/a 1'
_cell_angle_alpha 90
_cell_angle_beta 108.701(5)
_cell_angle_gamma 90
_cell_formula_units_Z 4
_cell_length_a 26.435(2)
_cell_length_b 10.988(3)
_cell_length_c 27.771(2)
_cell_measurement_reflns_used 25
_cell_measurement_temperature 291.2
_cell_measurement_theta_max 15.0
_cell_measurement_theta_min 14.3
_cell_volume 7641(2)
_computing_cell_refinement 'MSC/AFC Diffractometer Control'
_computing_data_collection 'MSC/AFC Diffractometer Control'
_computing_data_reduction 'teXsan for Windows (MSC, 1997)'
_computing_publication_material 'teXsan for Windows (MSC, 1997)'
_computing_structure_refinement 'teXsan for Windows (MSC, 1997)'
_computing_structure_solution
;
'DIRDIF92 PATTY (Beurskens, 1992)
;
_diffrn_ambient_temperature 291.2
_diffrn_measurement_device 'Rigaku AFC5S'
_diffrn_measurement_method \w
_diffrn_orient_matrix_UB_11 -0.00650
_diffrn_orient_matrix_UB_12 0.02120
_diffrn_orient_matrix_UB_13 -0.03651
_diffrn_orient_matrix_UB_21 0.03037
_diffrn_orient_matrix_UB_22 -0.05366
_diffrn_orient_matrix_UB_23 -0.00054
_diffrn_orient_matrix_UB_31 -0.02511
_diffrn_orient_matrix_UB_32 -0.07038
_diffrn_orient_matrix_UB_33 -0.01058
_diffrn_radiation_detector 'scintillation counter'
_diffrn_radiation_monochromator graphite
_diffrn_radiation_source 'X-ray tube'
_diffrn_radiation_type 'Mo K\a'
_diffrn_radiation_wavelength 0.7107
_diffrn_reflns_av_R_equivalents 0.05810
_diffrn_reflns_av_sigmaI/netI 0.083
_diffrn_reflns_limit_h_max 34
_diffrn_reflns_limit_h_min 0
_diffrn_reflns_limit_k_max 0
_diffrn_reflns_limit_k_min -14
_diffrn_reflns_limit_l_max 34
_diffrn_reflns_limit_l_min -36
_diffrn_reflns_number 18752
_diffrn_reflns_reduction_process 'Lp corrections applied'
_diffrn_reflns_theta_max 27.50
_diffrn_reflns_theta_min 2.58
_diffrn_standards_decay_% -1.49
_diffrn_standards_interval_count 150
_diffrn_standards_number 3
_exptl_absorpt_coefficient_mu 3.580
_exptl_absorpt_correction_T_max 1.000
_exptl_absorpt_correction_T_min 0.735
_exptl_absorpt_correction_type
;
\y scans (North,Phillips & Matthews, 1968)
;
_exptl_crystal_colour orange
_exptl_crystal_density_diffrn 1.474
_exptl_crystal_density_meas ?
_exptl_crystal_description prismatic
_exptl_crystal_F_000 3416.00
_exptl_crystal_size_max 0.50
_exptl_crystal_size_mid 0.40
_exptl_crystal_size_min 0.30
_refine_diff_density_max 2.12
_refine_diff_density_min -2.59
_refine_ls_extinction_method none
_refine_ls_goodness_of_fit_all 1.764
_refine_ls_goodness_of_fit_ref 1.760
_refine_ls_hydrogen_treatment noref
_refine_ls_matrix_type full
_refine_ls_number_constraints 0
_refine_ls_number_parameters 901
_refine_ls_number_reflns 11263
_refine_ls_number_restraints 0
_refine_ls_R_factor_all 0.0491
_refine_ls_R_factor_gt 0.0490
_refine_ls_shift/su_max 0.0000
_refine_ls_shift/su_mean 0.0000
_refine_ls_structure_factor_coef F
_refine_ls_weighting_details 'w = 1/[\s^2^(Fo) + 0.00022|Fo|^2^]'
_refine_ls_weighting_scheme sigma
_refine_ls_wR_factor_all 0.0560
_refine_ls_wR_factor_ref 0.0560
_reflns_number_gt 11263
_reflns_number_total 18365
_reflns_threshold_expression I>3.00\s(I)
_cod_data_source_file b001239o.txt
_cod_data_source_block '_7b'
_cod_original_sg_symbol_H-M 'P 21/a     '
_cod_original_formula_sum 'C93 H94 B2 Ir2 O P2 '
_cod_database_code 7009463

loop_
_symmetry_equiv_pos_as_xyz
'   +x,   +y,   +z'
'1/2-x,1/2+y,   -z'
'   -x,   -y,   -z'
'1/2+x,1/2-y,   +z'

loop_
_atom_site_label
_atom_site_fract_x
_atom_site_fract_y
_atom_site_fract_z
_atom_site_U_iso_or_equiv
_atom_site_occupancy
_atom_site_refinement_flags
_atom_site_adp_type
_atom_site_calc_flag
_atom_site_calc_attached_atom
Ir(1) 0.293622(9) 0.11778(2) 0.277543(9) 0.03653(7) 1.000 . Uani d .
Ir(2) 0.205638(9) 0.14700(2) 0.181912(9) 0.03655(7) 1.000 . Uani d .
P(1) 0.23698(6) 0.0204(1) 0.31337(6) 0.0342(4) 1.000 . Uani d .
P(2) 0.14993(6) 0.0234(1) 0.20944(6) 0.0361(4) 1.000 . Uani d .
O(1) 0.2605(2) 0.0035(4) 0.2131(2) 0.047(1) 1.000 . Uani d .
C(1) 0.1860(2) -0.0672(5) 0.2653(2) 0.039(2) 1.000 . Uani d .
C(2) 0.3536(2) 0.1703(6) 0.3497(3) 0.052(2) 1.000 . Uani d .
C(3) 0.3732(2) 0.0688(6) 0.3290(3) 0.048(2) 1.000 . Uani d .
C(4) 0.3793(2) 0.1078(6) 0.2808(3) 0.045(2) 1.000 . Uani d .
C(5) 0.3629(2) 0.2357(6) 0.2747(3) 0.055(2) 1.000 . Uani d .
C(6) 0.3443(2) 0.2683(6) 0.3145(3) 0.051(2) 1.000 . Uani d .
C(7) 0.3504(3) 0.1802(8) 0.4028(3) 0.077(3) 1.000 . Uani d .
C(8) 0.3947(3) -0.0466(7) 0.3549(3) 0.063(2) 1.000 . Uani d .
C(9) 0.4011(3) 0.0309(8) 0.2486(3) 0.069(3) 1.000 . Uani d .
C(10) 0.3732(3) 0.3177(7) 0.2354(3) 0.075(3) 1.000 . Uani d .
C(11) 0.3282(3) 0.3962(7) 0.3214(3) 0.077(3) 1.000 . Uani d .
C(12) 0.1449(3) 0.1899(6) 0.1088(3) 0.052(2) 1.000 . Uani d .
C(13) 0.1912(3) 0.1371(6) 0.0994(2) 0.046(2) 1.000 . Uani d .
C(14) 0.2349(3) 0.2176(7) 0.1197(2) 0.053(2) 1.000 . Uani d .
C(15) 0.2173(3) 0.3199(6) 0.1419(3) 0.051(2) 1.000 . Uani d .
C(16) 0.1622(3) 0.3001(6) 0.1387(3) 0.050(2) 1.000 . Uani d .
C(17) 0.0889(3) 0.1475(7) 0.0874(3) 0.070(3) 1.000 . Uani d .
C(18) 0.1923(3) 0.0261(7) 0.0691(3) 0.072(3) 1.000 . Uani d .
C(19) 0.2891(3) 0.1998(9) 0.1139(3) 0.088(3) 1.000 . Uani d .
C(20) 0.2455(3) 0.4356(7) 0.1622(3) 0.078(3) 1.000 . Uani d .
C(21) 0.1258(4) 0.3966(7) 0.1468(3) 0.085(3) 1.000 . Uani d .
C(22) 0.2000(2) 0.1167(6) 0.3432(2) 0.042(2) 1.000 . Uani d .
C(23) 0.1665(2) 0.0654(6) 0.3675(3) 0.048(2) 1.000 . Uani d .
C(24) 0.1371(3) 0.1414(8) 0.3889(3) 0.064(3) 1.000 . Uani d .
C(25) 0.1403(3) 0.2645(8) 0.3853(3) 0.064(3) 1.000 . Uani d .
C(26) 0.1729(3) 0.3165(7) 0.3610(3) 0.062(2) 1.000 . Uani d .
C(27) 0.2026(3) 0.2433(6) 0.3407(3) 0.051(2) 1.000 . Uani d .
C(28) 0.0964(2) 0.0957(6) 0.2279(2) 0.043(2) 1.000 . Uani d .
C(29) 0.0578(3) 0.0271(6) 0.2390(3) 0.051(2) 1.000 . Uani d .
C(30) 0.0190(3) 0.0842(8) 0.2546(3) 0.065(3) 1.000 . Uani d .
C(31) 0.0196(3) 0.2107(8) 0.2586(3) 0.064(3) 1.000 . Uani d .
C(32) 0.0581(3) 0.2780(7) 0.2488(3) 0.061(2) 1.000 . Uani d .
C(33) 0.0968(2) 0.2207(6) 0.2327(3) 0.049(2) 1.000 . Uani d .
C(34) 0.2675(2) -0.0971(5) 0.3604(2) 0.036(2) 1.000 . Uani d .
C(35) 0.2806(3) -0.0724(6) 0.4125(2) 0.049(2) 1.000 . Uani d .
C(36) 0.3082(3) -0.1575(8) 0.4468(3) 0.065(3) 1.000 . Uani d .
C(37) 0.3212(3) -0.2666(8) 0.4315(3) 0.071(3) 1.000 . Uani d .
C(38) 0.3077(3) -0.2927(7) 0.3801(3) 0.069(3) 1.000 . Uani d .
C(39) 0.2814(3) -0.2082(6) 0.3446(3) 0.049(2) 1.000 . Uani d .
C(40) 0.1205(2) -0.0950(6) 0.1634(2) 0.041(2) 1.000 . Uani d .
C(41) 0.0657(3) -0.1102(6) 0.1388(3) 0.049(2) 1.000 . Uani d .
C(42) 0.0475(3) -0.2010(7) 0.1038(3) 0.063(2) 1.000 . Uani d .
C(43) 0.0832(4) -0.2747(7) 0.0911(3) 0.069(3) 1.000 . Uani d .
C(44) 0.1374(3) -0.2620(6) 0.1132(3) 0.060(2) 1.000 . Uani d .
C(45) 0.1556(3) -0.1722(6) 0.1491(2) 0.048(2) 1.000 . Uani d .
C(46) 0.4136(3) 0.1686(6) 0.6622(3) 0.048(2) 1.000 . Uani d .
C(47) 0.3641(3) 0.1537(6) 0.6687(3) 0.057(2) 1.000 . Uani d .
C(48) 0.3572(3) 0.1406(7) 0.7173(3) 0.068(3) 1.000 . Uani d .
C(49) 0.4010(4) 0.1409(7) 0.7599(3) 0.072(3) 1.000 . Uani d .
C(50) 0.4507(4) 0.1577(8) 0.7547(3) 0.080(3) 1.000 . Uani d .
C(51) 0.4568(3) 0.1709(7) 0.7071(3) 0.060(2) 1.000 . Uani d .
C(52) 0.4690(3) 0.2804(6) 0.6080(3) 0.051(2) 1.000 . Uani d .
C(53) 0.4704(3) 0.3924(7) 0.6321(3) 0.062(2) 1.000 . Uani d .
C(54) 0.5023(4) 0.4870(7) 0.6280(3) 0.078(3) 1.000 . Uani d .
C(55) 0.5342(4) 0.4748(9) 0.5981(4) 0.086(3) 1.000 . Uani d .
C(56) 0.5358(4) 0.367(1) 0.5749(5) 0.104(4) 1.000 . Uani d .
C(57) 0.5035(3) 0.2707(7) 0.5799(4) 0.074(3) 1.000 . Uani d .
C(58) 0.4443(2) 0.0430(6) 0.5935(3) 0.048(2) 1.000 . Uani d .
C(59) 0.4710(2) -0.0447(6) 0.6282(3) 0.050(2) 1.000 . Uani d .
C(60) 0.4901(3) -0.1524(7) 0.6153(3) 0.062(2) 1.000 . Uani d .
C(61) 0.4833(3) -0.1799(7) 0.5655(4) 0.079(3) 1.000 . Uani d .
C(62) 0.4555(4) -0.0995(9) 0.5297(3) 0.083(3) 1.000 . Uani d .
C(63) 0.4366(3) 0.0099(7) 0.5420(3) 0.069(3) 1.000 . Uani d .
C(64) 0.3688(3) 0.2147(6) 0.5611(3) 0.050(2) 1.000 . Uani d .
C(65) 0.3255(3) 0.1322(7) 0.5439(3) 0.064(2) 1.000 . Uani d .
C(66) 0.2788(3) 0.162(1) 0.5061(3) 0.082(3) 1.000 . Uani d .
C(67) 0.2719(3) 0.272(1) 0.4838(3) 0.095(4) 1.000 . Uani d .
C(68) 0.3124(4) 0.3548(9) 0.4987(3) 0.086(3) 1.000 . Uani d .
C(69) 0.3600(3) 0.3269(7) 0.5372(3) 0.061(2) 1.000 . Uani d .
C(70) 0.8974(2) -0.0491(6) 0.0920(3) 0.044(2) 1.000 . Uani d .
C(71) 0.9198(3) -0.0352(6) 0.0527(3) 0.055(2) 1.000 . Uani d .
C(72) 0.9436(3) 0.0726(8) 0.0453(3) 0.074(3) 1.000 . Uani d .
C(73) 0.9457(3) 0.1709(7) 0.0755(4) 0.072(3) 1.000 . Uani d .
C(74) 0.9246(4) 0.1623(7) 0.1140(4) 0.079(3) 1.000 . Uani d .
C(75) 0.9013(3) 0.0537(7) 0.1212(3) 0.067(3) 1.000 . Uani d .
C(76) 0.8639(3) -0.1841(6) 0.1578(3) 0.047(2) 1.000 . Uani d .
C(77) 0.9099(3) -0.1656(7) 0.1998(3) 0.059(2) 1.000 . Uani d .
C(78) 0.9092(3) -0.1670(7) 0.2491(3) 0.063(2) 1.000 . Uani d .
C(79) 0.8622(4) -0.1894(7) 0.2594(3) 0.066(3) 1.000 . Uani d .
C(80) 0.8170(3) -0.2112(7) 0.2203(3) 0.063(3) 1.000 . Uani d .
C(81) 0.8183(3) -0.2080(7) 0.1704(3) 0.058(2) 1.000 . Uani d .
C(82) 0.8019(2) -0.1622(6) 0.0619(2) 0.039(2) 1.000 . Uani d .
C(83) 0.7753(3) -0.0497(6) 0.0534(3) 0.051(2) 1.000 . Uani d .
C(84) 0.7211(3) -0.0377(7) 0.0280(3) 0.057(2) 1.000 . Uani d .
C(85) 0.6909(3) -0.1393(7) 0.0095(3) 0.057(2) 1.000 . Uani d .
C(86) 0.7152(3) -0.2512(7) 0.0158(3) 0.056(2) 1.000 . Uani d .
C(87) 0.7694(3) -0.2616(6) 0.0418(2) 0.048(2) 1.000 . Uani d .
C(88) 0.8932(2) -0.2933(6) 0.0826(2) 0.043(2) 1.000 . Uani d .
C(89) 0.8894(3) -0.3176(6) 0.0314(3) 0.051(2) 1.000 . Uani d .
C(90) 0.9179(3) -0.4097(7) 0.0174(3) 0.062(3) 1.000 . Uani d .
C(91) 0.9516(3) -0.4817(7) 0.0528(4) 0.071(3) 1.000 . Uani d .
C(92) 0.9552(3) -0.4676(7) 0.1036(4) 0.073(3) 1.000 . Uani d .
C(93) 0.9263(3) -0.3751(6) 0.1170(3) 0.057(2) 1.000 . Uani d .
B(1) 0.4237(3) 0.1765(7) 0.6060(3) 0.045(2) 1.000 . Uani d .
B(2) 0.8645(3) -0.1730(6) 0.0982(3) 0.041(2) 1.000 . Uani d .
H(1) 0.3810 0.1469 0.4270 0.085 1.000 . Uiso c C(7)
H(2) 0.3468 0.2641 0.4121 0.085 1.000 . Uiso c C(7)
H(3) 0.3193 0.1375 0.4042 0.085 1.000 . Uiso c C(7)
H(4) 0.3929 -0.0445 0.3887 0.068 1.000 . Uiso c C(8)
H(5) 0.3733 -0.1138 0.3374 0.068 1.000 . Uiso c C(8)
H(6) 0.4300 -0.0570 0.3556 0.068 1.000 . Uiso c C(8)
H(7) 0.4191 -0.0386 0.2668 0.084 1.000 . Uiso c C(9)
H(8) 0.3726 0.0033 0.2196 0.084 1.000 . Uiso c C(9)
H(9) 0.4258 0.0755 0.2365 0.084 1.000 . Uiso c C(9)
H(10) 0.3855 0.3961 0.2487 0.094 1.000 . Uiso c C(10)
H(11) 0.3996 0.2778 0.2253 0.094 1.000 . Uiso c C(10)
H(12) 0.3411 0.3242 0.2086 0.094 1.000 . Uiso c C(10)
H(13) 0.3291 0.4074 0.3542 0.097 1.000 . Uiso c C(11)
H(14) 0.3563 0.4442 0.3144 0.097 1.000 . Uiso c C(11)
H(15) 0.2958 0.4135 0.2969 0.097 1.000 . Uiso c C(11)
H(16) 0.0654 0.2133 0.0714 0.095 1.000 . Uiso c C(17)
H(17) 0.0875 0.0872 0.0629 0.095 1.000 . Uiso c C(17)
H(18) 0.0764 0.1143 0.1134 0.095 1.000 . Uiso c C(17)
H(19) 0.1601 0.0213 0.0407 0.087 1.000 . Uiso c C(18)
H(20) 0.2215 0.0350 0.0547 0.087 1.000 . Uiso c C(18)
H(21) 0.1975 -0.0427 0.0887 0.087 1.000 . Uiso c C(18)
H(22) 0.3105 0.1578 0.1415 0.111 1.000 . Uiso c C(19)
H(23) 0.2834 0.1483 0.0831 0.111 1.000 . Uiso c C(19)
H(24) 0.3027 0.2736 0.1080 0.111 1.000 . Uiso c C(19)
H(25) 0.2511 0.4421 0.1984 0.095 1.000 . Uiso c C(20)
H(26) 0.2754 0.4374 0.1545 0.095 1.000 . Uiso c C(20)
H(27) 0.2213 0.5024 0.1465 0.095 1.000 . Uiso c C(20)
H(28) 0.1398 0.4727 0.1412 0.103 1.000 . Uiso c C(21)
H(29) 0.0917 0.3851 0.1209 0.103 1.000 . Uiso c C(21)
H(30) 0.1220 0.3924 0.1788 0.103 1.000 . Uiso c C(21)
H(31) 0.1640 -0.0217 0.3695 0.061 1.000 . Uiso c C(23)
H(32) 0.1147 0.1064 0.4053 0.080 1.000 . Uiso c C(24)
H(33) 0.1211 0.3153 0.3999 0.080 1.000 . Uiso c C(25)
H(34) 0.1750 0.4030 0.3572 0.074 1.000 . Uiso c C(26)
H(35) 0.2254 0.2767 0.3239 0.058 1.000 . Uiso c C(27)
H(36) 0.0568 -0.0596 0.2357 0.060 1.000 . Uiso c C(29)
H(37) -0.0074 0.0392 0.2630 0.076 1.000 . Uiso c C(30)
H(38) -0.0071 0.2500 0.2679 0.077 1.000 . Uiso c C(31)
H(39) 0.0585 0.3655 0.2531 0.074 1.000 . Uiso c C(32)
H(40) 0.1230 0.2677 0.2252 0.057 1.000 . Uiso c C(33)
H(41) 0.2697 0.0043 0.4238 0.056 1.000 . Uiso c C(35)
H(42) 0.3186 -0.1394 0.4813 0.080 1.000 . Uiso c C(36)
H(43) 0.3381 -0.3264 0.4557 0.084 1.000 . Uiso c C(37)
H(44) 0.3164 -0.3712 0.3694 0.080 1.000 . Uiso c C(38)
H(45) 0.2718 -0.2251 0.3102 0.056 1.000 . Uiso c C(39)
H(46) 0.0413 -0.0562 0.1466 0.056 1.000 . Uiso c C(41)
H(47) 0.0108 -0.2117 0.0878 0.075 1.000 . Uiso c C(42)
H(48) 0.0706 -0.3388 0.0659 0.077 1.000 . Uiso c C(43)
H(49) 0.1606 -0.3165 0.1057 0.073 1.000 . Uiso c C(44)
H(50) 0.1928 -0.1586 0.1644 0.057 1.000 . Uiso c C(45)
H(51) 0.2032 -0.1326 0.2531 0.043 1.000 . Uiso c C(1)
H(52) 0.1608 -0.1002 0.2789 0.043 1.000 . Uiso c C(1)
H(53) 0.3330 0.1538 0.6401 0.071 1.000 . Uiso c C(47)
H(54) 0.3235 0.1283 0.7214 0.081 1.000 . Uiso c C(48)
H(55) 0.3998 0.1300 0.7928 0.089 1.000 . Uiso c C(49)
H(56) 0.4820 0.1603 0.7844 0.095 1.000 . Uiso c C(50)
H(57) 0.4920 0.1834 0.7053 0.076 1.000 . Uiso c C(51)
H(58) 0.4482 0.4023 0.6528 0.071 1.000 . Uiso c C(53)
H(59) 0.5018 0.5631 0.6460 0.097 1.000 . Uiso c C(54)
H(60) 0.5548 0.5435 0.5924 0.103 1.000 . Uiso c C(55)
H(61) 0.5593 0.3570 0.5568 0.115 1.000 . Uiso c C(56)
H(62) 0.5053 0.1944 0.5623 0.086 1.000 . Uiso c C(57)
H(63) 0.4775 -0.0261 0.6630 0.057 1.000 . Uiso c C(59)
H(64) 0.5081 -0.2082 0.6422 0.074 1.000 . Uiso c C(60)
H(65) 0.4977 -0.2556 0.5572 0.090 1.000 . Uiso c C(61)
H(66) 0.4501 -0.1148 0.4953 0.102 1.000 . Uiso c C(62)
H(67) 0.4187 0.0671 0.5158 0.083 1.000 . Uiso c C(63)
H(68) 0.3285 0.0522 0.5570 0.074 1.000 . Uiso c C(65)
H(69) 0.2505 0.1046 0.4952 0.100 1.000 . Uiso c C(66)
H(70) 0.2389 0.2898 0.4575 0.115 1.000 . Uiso c C(67)
H(71) 0.3065 0.4329 0.4829 0.099 1.000 . Uiso c C(68)
H(72) 0.3863 0.3876 0.5465 0.069 1.000 . Uiso c C(69)
H(73) 0.9182 -0.1030 0.0303 0.065 1.000 . Uiso c C(71)
H(74) 0.9588 0.0746 0.0190 0.090 1.000 . Uiso c C(72)
H(75) 0.9614 0.2454 0.0693 0.087 1.000 . Uiso c C(73)
H(76) 0.9250 0.2290 0.1365 0.093 1.000 . Uiso c C(74)
H(77) 0.8865 0.0484 0.1478 0.080 1.000 . Uiso c C(75)
H(78) 0.9429 -0.1504 0.1936 0.068 1.000 . Uiso c C(77)
H(79) 0.9406 -0.1529 0.2769 0.076 1.000 . Uiso c C(78)
H(80) 0.8613 -0.1900 0.2942 0.085 1.000 . Uiso c C(79)
H(81) 0.7839 -0.2279 0.2268 0.078 1.000 . Uiso c C(80)
H(82) 0.7870 -0.2257 0.1444 0.073 1.000 . Uiso c C(81)
H(83) 0.7946 0.0210 0.0651 0.057 1.000 . Uiso c C(83)
H(84) 0.7046 0.0399 0.0226 0.064 1.000 . Uiso c C(84)
H(85) 0.6540 -0.1329 -0.0076 0.062 1.000 . Uiso c C(85)
H(86) 0.6949 -0.3216 0.0019 0.065 1.000 . Uiso c C(86)
H(87) 0.7847 -0.3405 0.0464 0.057 1.000 . Uiso c C(87)
H(88) 0.8660 -0.2670 0.0056 0.060 1.000 . Uiso c C(89)
H(89) 0.9134 -0.4216 -0.0169 0.075 1.000 . Uiso c C(90)
H(90) 0.9729 -0.5430 0.0449 0.086 1.000 . Uiso c C(91)
H(91) 0.9764 -0.5196 0.1295 0.084 1.000 . Uiso c C(92)
H(92) 0.9291 -0.3660 0.1512 0.066 1.000 . Uiso c C(93)
H(93) 0.2884 -0.0288 0.1999 0.037 1.000 . Uiso d .

loop_
_atom_site_aniso_label
_atom_site_aniso_U_11
_atom_site_aniso_U_22
_atom_site_aniso_U_33
_atom_site_aniso_U_12
_atom_site_aniso_U_13
_atom_site_aniso_U_23
Ir(1) 0.0337(1) 0.0392(1) 0.0381(1) -0.0043(1) 0.0135(1) 0.0010(1)
Ir(2) 0.0383(1) 0.0392(1) 0.0351(1) -0.0034(1) 0.0158(1) 0.0007(1)
P(1) 0.0347(8) 0.0356(8) 0.0349(9) -0.0021(6) 0.0146(7) -0.0009(7)
P(2) 0.0355(8) 0.0362(8) 0.0377(9) -0.0024(6) 0.0136(7) 0.0003(7)
O(1) 0.038(2) 0.048(3) 0.049(3) -0.002(2) 0.007(2) -0.011(2)
C(1) 0.037(3) 0.040(3) 0.040(4) -0.004(3) 0.013(3) 0.002(3)
C(2) 0.038(4) 0.055(4) 0.058(5) -0.015(3) 0.010(3) -0.017(4)
C(3) 0.033(3) 0.054(4) 0.054(4) -0.005(3) 0.011(3) 0.019(3)
C(4) 0.025(3) 0.055(4) 0.059(4) -0.008(3) 0.018(3) -0.000(3)
C(5) 0.029(3) 0.046(4) 0.083(6) -0.012(3) 0.012(3) 0.012(4)
C(6) 0.037(4) 0.048(4) 0.067(5) -0.014(3) 0.018(3) -0.001(4)
C(7) 0.086(6) 0.091(6) 0.046(5) -0.031(5) 0.010(4) -0.013(4)
C(8) 0.043(4) 0.069(5) 0.072(5) -0.004(4) 0.010(4) 0.015(4)
C(9) 0.049(4) 0.089(6) 0.075(6) 0.004(4) 0.027(4) -0.003(5)
C(10) 0.047(4) 0.077(6) 0.099(7) -0.011(4) 0.021(4) 0.036(5)
C(11) 0.075(5) 0.043(4) 0.105(7) -0.014(4) 0.018(5) -0.015(4)
C(12) 0.051(4) 0.052(4) 0.044(4) -0.005(3) 0.003(3) 0.018(3)
C(13) 0.070(5) 0.054(4) 0.019(3) -0.002(3) 0.020(3) 0.004(3)
C(14) 0.052(4) 0.073(5) 0.040(4) -0.007(4) 0.024(3) 0.010(4)
C(15) 0.062(4) 0.041(4) 0.046(4) -0.011(3) 0.013(3) 0.015(3)
C(16) 0.060(4) 0.045(4) 0.052(4) 0.007(3) 0.026(4) 0.007(3)
C(17) 0.047(4) 0.090(6) 0.062(5) -0.006(4) 0.003(4) 0.029(4)
C(18) 0.098(6) 0.076(6) 0.046(5) -0.000(5) 0.027(4) -0.005(4)
C(19) 0.071(6) 0.131(8) 0.074(6) -0.005(6) 0.041(5) 0.017(6)
C(20) 0.102(7) 0.047(5) 0.082(6) -0.011(4) 0.025(5) 0.014(4)
C(21) 0.114(7) 0.067(6) 0.083(6) 0.046(5) 0.043(6) 0.025(5)
C(22) 0.041(3) 0.044(4) 0.041(4) 0.001(3) 0.012(3) -0.004(3)
C(23) 0.044(4) 0.050(4) 0.056(4) -0.004(3) 0.023(3) -0.006(3)
C(24) 0.044(4) 0.094(6) 0.061(5) 0.002(4) 0.025(4) -0.012(5)
C(25) 0.049(4) 0.073(6) 0.068(5) 0.016(4) 0.016(4) -0.024(4)
C(26) 0.062(5) 0.055(5) 0.061(5) 0.018(4) 0.007(4) -0.007(4)
C(27) 0.051(4) 0.047(4) 0.056(4) 0.001(3) 0.019(3) -0.006(3)
C(28) 0.040(3) 0.049(4) 0.041(4) 0.002(3) 0.015(3) -0.003(3)
C(29) 0.042(4) 0.051(4) 0.064(5) -0.004(3) 0.024(3) 0.000(4)
C(30) 0.047(4) 0.080(6) 0.076(6) -0.008(4) 0.032(4) -0.004(5)
C(31) 0.040(4) 0.084(6) 0.066(5) 0.012(4) 0.015(4) -0.004(4)
C(32) 0.051(4) 0.052(4) 0.081(6) 0.007(3) 0.021(4) -0.012(4)
C(33) 0.039(4) 0.048(4) 0.060(5) -0.000(3) 0.018(3) -0.002(3)
C(34) 0.034(3) 0.036(3) 0.040(3) -0.001(2) 0.014(3) 0.005(3)
C(35) 0.053(4) 0.062(4) 0.034(4) 0.010(3) 0.019(3) 0.007(3)
C(36) 0.061(5) 0.090(6) 0.050(5) 0.009(4) 0.025(4) 0.015(4)
C(37) 0.072(5) 0.076(6) 0.068(6) 0.014(4) 0.024(5) 0.035(5)
C(38) 0.066(5) 0.051(5) 0.090(7) 0.018(4) 0.028(5) 0.002(4)
C(39) 0.046(4) 0.049(4) 0.052(4) 0.008(3) 0.015(3) -0.001(3)
C(40) 0.044(3) 0.041(4) 0.034(3) -0.004(3) 0.009(3) 0.004(3)
C(41) 0.047(4) 0.048(4) 0.047(4) -0.002(3) 0.008(3) -0.001(3)
C(42) 0.054(5) 0.059(5) 0.060(5) -0.014(4) -0.005(4) 0.001(4)
C(43) 0.095(6) 0.055(5) 0.049(5) -0.019(4) 0.010(4) -0.015(4)
C(44) 0.083(6) 0.051(4) 0.050(4) -0.010(4) 0.024(4) -0.012(4)
C(45) 0.053(4) 0.047(4) 0.045(4) -0.002(3) 0.018(3) 0.001(3)
C(46) 0.048(4) 0.044(4) 0.050(4) -0.001(3) 0.015(3) -0.009(3)
C(47) 0.059(4) 0.054(4) 0.061(5) 0.006(3) 0.024(4) -0.005(4)
C(48) 0.081(6) 0.058(5) 0.077(6) -0.000(4) 0.043(5) -0.009(4)
C(49) 0.116(8) 0.056(5) 0.049(5) 0.007(5) 0.033(5) 0.002(4)
C(50) 0.093(7) 0.066(6) 0.059(6) 0.000(5) -0.004(5) -0.003(4)
C(51) 0.062(5) 0.070(5) 0.043(4) -0.002(4) 0.011(4) 0.001(4)
C(52) 0.047(4) 0.048(4) 0.053(4) 0.006(3) 0.009(3) 0.009(3)
C(53) 0.074(5) 0.047(4) 0.059(5) -0.008(4) 0.014(4) -0.003(4)
C(54) 0.089(7) 0.061(5) 0.062(6) -0.013(5) -0.006(5) 0.003(4)
C(55) 0.066(6) 0.076(7) 0.108(8) -0.018(5) 0.016(5) 0.013(6)
C(56) 0.074(6) 0.091(8) 0.17(1) 0.006(6) 0.068(7) 0.019(7)
C(57) 0.064(5) 0.053(5) 0.114(7) 0.004(4) 0.043(5) 0.014(5)
C(58) 0.039(4) 0.047(4) 0.058(5) 0.001(3) 0.017(3) -0.001(3)
C(59) 0.043(4) 0.044(4) 0.064(5) -0.003(3) 0.016(3) -0.001(3)
C(60) 0.050(4) 0.047(4) 0.084(6) -0.004(3) 0.016(4) 0.001(4)
C(61) 0.069(6) 0.052(5) 0.127(9) 0.012(4) 0.047(6) -0.009(5)
C(62) 0.099(7) 0.085(7) 0.075(6) 0.013(5) 0.042(5) -0.020(5)
C(63) 0.090(6) 0.064(5) 0.061(5) 0.024(4) 0.034(5) 0.000(4)
C(64) 0.044(4) 0.060(5) 0.045(4) 0.008(3) 0.013(3) -0.007(3)
C(65) 0.060(5) 0.076(5) 0.057(5) 0.001(4) 0.018(4) -0.022(4)
C(66) 0.039(4) 0.15(1) 0.053(5) 0.004(5) 0.008(4) -0.031(6)
C(67) 0.049(5) 0.18(1) 0.045(5) 0.031(7) 0.003(4) -0.019(7)
C(68) 0.087(7) 0.113(8) 0.056(5) 0.054(6) 0.021(5) 0.019(5)
C(69) 0.061(5) 0.065(5) 0.054(5) 0.016(4) 0.014(4) 0.002(4)
C(70) 0.041(4) 0.039(4) 0.051(4) 0.003(3) 0.011(3) -0.000(3)
C(71) 0.069(5) 0.049(4) 0.047(4) -0.008(4) 0.019(4) -0.003(3)
C(72) 0.083(6) 0.069(6) 0.081(6) -0.012(5) 0.040(5) 0.004(5)
C(73) 0.062(5) 0.049(5) 0.108(7) -0.007(4) 0.032(5) 0.005(5)
C(74) 0.089(6) 0.049(5) 0.107(8) -0.013(4) 0.045(6) -0.017(5)
C(75) 0.085(6) 0.050(5) 0.080(6) -0.009(4) 0.046(5) -0.013(4)
C(76) 0.052(4) 0.042(4) 0.049(4) 0.002(3) 0.018(3) -0.001(3)
C(77) 0.047(4) 0.064(5) 0.059(5) -0.000(3) 0.011(4) -0.006(4)
C(78) 0.073(5) 0.064(5) 0.040(4) 0.001(4) 0.000(4) -0.002(4)
C(79) 0.091(6) 0.061(5) 0.048(5) 0.005(4) 0.024(4) 0.006(4)
C(80) 0.058(5) 0.076(6) 0.058(5) 0.007(4) 0.022(4) 0.011(4)
C(81) 0.052(4) 0.069(5) 0.051(5) 0.005(4) 0.013(4) 0.007(4)
C(82) 0.042(3) 0.044(4) 0.034(3) 0.004(3) 0.013(3) 0.007(3)
C(83) 0.060(4) 0.047(4) 0.047(4) 0.002(3) 0.018(3) 0.004(3)
C(84) 0.059(5) 0.058(5) 0.054(5) 0.019(4) 0.017(4) 0.017(4)
C(85) 0.046(4) 0.080(6) 0.045(4) 0.009(4) 0.017(3) 0.013(4)
C(86) 0.049(4) 0.069(5) 0.045(4) -0.010(4) 0.011(3) 0.002(4)
C(87) 0.046(4) 0.053(4) 0.043(4) 0.003(3) 0.011(3) 0.005(3)
C(88) 0.042(4) 0.039(4) 0.048(4) -0.001(3) 0.017(3) 0.004(3)
C(89) 0.057(4) 0.045(4) 0.049(4) 0.001(3) 0.014(3) -0.009(3)
C(90) 0.073(5) 0.051(5) 0.069(5) -0.007(4) 0.034(4) -0.009(4)
C(91) 0.072(5) 0.054(5) 0.101(7) 0.004(4) 0.045(5) -0.013(5)
C(92) 0.066(5) 0.054(5) 0.093(7) 0.020(4) 0.015(5) 0.011(5)
C(93) 0.057(4) 0.053(4) 0.061(5) 0.006(3) 0.018(4) 0.004(4)
B(1) 0.046(4) 0.043(4) 0.047(5) -0.001(3) 0.017(4) -0.007(3)
B(2) 0.042(4) 0.040(4) 0.040(4) 0.004(3) 0.012(3) 0.002(3)

loop_
_atom_type_symbol
_atom_type_oxidation_number
_atom_type_number_in_cell
_atom_type_scat_dispersion_real
_atom_type_scat_dispersion_imag
_atom_type_scat_source
C 0 372 0.002 0.002
;International Tables for Crystallography
(1992, Vol. C, Table 6.1.1.2)
;
H 0 376 0.000 0.000
;International Tables for Crystallography
(1992, Vol. C, Table 6.1.1.2)
;
B 0 8 0.000 0.001
;International Tables for Crystallography
(1992, Vol. C, Table 6.1.1.2)
;
O 0 4 0.008 0.006
;International Tables for Crystallography
(1992, Vol. C, Table 6.1.1.2)
;
P 0 8 0.090 0.095
;International Tables for Crystallography
(1992, Vol. C, Table 6.1.1.2)
;
Ir 0 8 -2.066 7.990
;International Tables for Crystallography
(1992, Vol. C, Tables 4.2.6.8 and 6.1.1.1)
;

loop_
_geom_angle_atom_site_label_1
_geom_angle_atom_site_label_2
_geom_angle_atom_site_label_3
_geom_angle
_geom_angle_site_symmetry_1
_geom_angle_site_symmetry_2
_geom_angle_site_symmetry_3
_geom_angle_publ_flag
Ir(2) Ir(1) P(1) 90.31(5) . . . yes
Ir(2) Ir(1) O(1) 46.5(1) . . . yes
Ir(2) Ir(1) C(2) 158.1(2) . . . yes
Ir(2) Ir(1) C(3) 158.6(3) . . . yes
Ir(2) Ir(1) C(4) 122.7(2) . . . yes
Ir(2) Ir(1) C(5) 108.7(2) . . . yes
Ir(2) Ir(1) C(6) 122.4(3) . . . yes
P(1) Ir(1) O(1) 86.6(2) . . . yes
P(1) Ir(1) C(2) 96.1(3) . . . yes
P(1) Ir(1) C(3) 102.9(2) . . . yes
P(1) Ir(1) C(4) 138.3(2) . . . yes
P(1) Ir(1) C(5) 157.4(3) . . . yes
P(1) Ir(1) C(6) 122.5(3) . . . yes
O(1) Ir(1) C(2) 154.6(3) . . . yes
O(1) Ir(1) C(3) 116.8(3) . . . yes
O(1) Ir(1) C(4) 98.2(3) . . . yes
O(1) Ir(1) C(5) 115.3(3) . . . yes
O(1) Ir(1) C(6) 150.7(3) . . . yes
C(2) Ir(1) C(3) 37.9(3) . . . yes
C(2) Ir(1) C(4) 63.4(3) . . . yes
C(2) Ir(1) C(5) 61.8(4) . . . yes
C(2) Ir(1) C(6) 38.0(3) . . . yes
C(3) Ir(1) C(4) 38.4(3) . . . yes
C(3) Ir(1) C(5) 63.0(3) . . . yes
C(3) Ir(1) C(6) 64.0(3) . . . yes
C(4) Ir(1) C(5) 37.9(3) . . . yes
C(4) Ir(1) C(6) 63.6(3) . . . yes
C(5) Ir(1) C(6) 36.5(3) . . . yes
Ir(1) Ir(2) P(2) 92.33(5) . . . yes
Ir(1) Ir(2) O(1) 46.5(1) . . . yes
Ir(1) Ir(2) C(12) 172.8(2) . . . yes
Ir(1) Ir(2) C(13) 139.4(2) . . . yes
Ir(1) Ir(2) C(14) 111.5(2) . . . yes
Ir(1) Ir(2) C(15) 110.0(2) . . . yes
Ir(1) Ir(2) C(16) 135.3(2) . . . yes
P(2) Ir(2) O(1) 81.6(2) . . . yes
P(2) Ir(2) C(12) 94.4(2) . . . yes
P(2) Ir(2) C(13) 113.6(2) . . . yes
P(2) Ir(2) C(14) 150.8(2) . . . yes
P(2) Ir(2) C(15) 148.9(2) . . . yes
P(2) Ir(2) C(16) 111.1(2) . . . yes
O(1) Ir(2) C(12) 137.3(3) . . . yes
O(1) Ir(2) C(13) 104.8(3) . . . yes
O(1) Ir(2) C(14) 102.2(3) . . . yes
O(1) Ir(2) C(15) 129.6(3) . . . yes
O(1) Ir(2) C(16) 165.9(3) . . . yes
C(12) Ir(2) C(13) 38.5(3) . . . yes
C(12) Ir(2) C(14) 62.9(3) . . . yes
C(12) Ir(2) C(15) 62.8(3) . . . yes
C(12) Ir(2) C(16) 38.9(3) . . . yes
C(13) Ir(2) C(14) 37.2(3) . . . yes
C(13) Ir(2) C(15) 62.5(3) . . . yes
C(13) Ir(2) C(16) 65.0(3) . . . yes
C(14) Ir(2) C(15) 36.9(3) . . . yes
C(14) Ir(2) C(16) 63.7(3) . . . yes
C(15) Ir(2) C(16) 37.9(3) . . . yes
Ir(1) P(1) C(1) 110.8(3) . . . yes
Ir(1) P(1) C(22) 116.5(3) . . . yes
Ir(1) P(1) C(34) 115.8(2) . . . yes
C(1) P(1) C(22) 105.2(4) . . . yes
C(1) P(1) C(34) 101.7(4) . . . yes
C(22) P(1) C(34) 105.4(4) . . . yes
Ir(2) P(2) C(1) 112.7(2) . . . yes
Ir(2) P(2) C(28) 118.0(3) . . . yes
Ir(2) P(2) C(40) 111.4(3) . . . yes
C(1) P(2) C(28) 103.8(4) . . . yes
C(1) P(2) C(40) 101.2(4) . . . yes
C(28) P(2) C(40) 108.2(4) . . . yes
Ir(1) O(1) Ir(2) 87.0(2) . . . yes
Ir(1) O(1) H(93) 111.7 . . . yes
Ir(2) O(1) H(93) 127.3 . . . no
P(1) C(1) P(2) 113.1(4) . . . yes
P(1) C(1) H(51) 109.1 . . . no
P(1) C(1) H(52) 111.0 . . . no
P(2) C(1) H(51) 106.5 . . . no
P(2) C(1) H(52) 107.8 . . . no
H(51) C(1) H(52) 109.1 . . . no
Ir(1) C(2) C(3) 71.1(5) . . . yes
Ir(1) C(2) C(6) 69.9(5) . . . yes
Ir(1) C(2) C(7) 131.4(6) . . . yes
C(3) C(2) C(6) 108.6(8) . . . yes
C(3) C(2) C(7) 126.4(9) . . . yes
C(6) C(2) C(7) 124.5(9) . . . yes
Ir(1) C(3) C(2) 71.0(5) . . . yes
Ir(1) C(3) C(4) 72.4(4) . . . yes
Ir(1) C(3) C(8) 131.7(6) . . . yes
C(2) C(3) C(4) 107.5(8) . . . yes
C(2) C(3) C(8) 127.3(9) . . . yes
C(4) C(3) C(8) 124.0(9) . . . yes
Ir(1) C(4) C(3) 69.2(4) . . . yes
Ir(1) C(4) C(5) 71.9(4) . . . yes
Ir(1) C(4) C(9) 126.1(6) . . . yes
C(3) C(4) C(5) 105.8(8) . . . yes
C(3) C(4) C(9) 124.5(9) . . . yes
C(5) C(4) C(9) 129.7(9) . . . yes
Ir(1) C(5) C(4) 70.1(4) . . . yes
Ir(1) C(5) C(6) 67.9(5) . . . yes
Ir(1) C(5) C(10) 134.7(7) . . . yes
C(4) C(5) C(6) 108.8(8) . . . yes
C(4) C(5) C(10) 122.8(9) . . . yes
C(6) C(5) C(10) 127.8(9) . . . yes
Ir(1) C(6) C(2) 72.1(5) . . . yes
Ir(1) C(6) C(5) 75.5(5) . . . yes
Ir(1) C(6) C(11) 128.3(6) . . . yes
C(2) C(6) C(5) 108.9(8) . . . yes
C(2) C(6) C(11) 128(1) . . . yes
C(5) C(6) C(11) 122.0(9) . . . yes
C(2) C(7) H(1) 111.4 . . . no
C(2) C(7) H(2) 111.8 . . . no
C(2) C(7) H(3) 108.8 . . . no
H(1) C(7) H(2) 108.3 . . . no
H(1) C(7) H(3) 109.3 . . . no
H(2) C(7) H(3) 107.1 . . . no
C(3) C(8) H(4) 108.9 . . . no
C(3) C(8) H(5) 109.8 . . . no
C(3) C(8) H(6) 109.9 . . . no
H(4) C(8) H(5) 108.0 . . . no
H(4) C(8) H(6) 110.4 . . . no
H(5) C(8) H(6) 109.8 . . . no
C(4) C(9) H(7) 111.3 . . . no
C(4) C(9) H(8) 109.6 . . . no
C(4) C(9) H(9) 111.2 . . . no
H(7) C(9) H(8) 108.4 . . . no
H(7) C(9) H(9) 108.5 . . . no
H(8) C(9) H(9) 107.9 . . . no
C(5) C(10) H(10) 112.1 . . . no
C(5) C(10) H(11) 105.1 . . . no
C(5) C(10) H(12) 107.0 . . . no
H(10) C(10) H(11) 110.3 . . . no
H(10) C(10) H(12) 110.5 . . . no
H(11) C(10) H(12) 111.8 . . . no
C(6) C(11) H(13) 109.7 . . . no
C(6) C(11) H(14) 102.5 . . . no
C(6) C(11) H(15) 109.3 . . . no
H(13) C(11) H(14) 110.4 . . . no
H(13) C(11) H(15) 115.2 . . . no
H(14) C(11) H(15) 109.0 . . . no
Ir(2) C(12) C(13) 70.9(4) . . . yes
Ir(2) C(12) C(16) 69.5(5) . . . yes
Ir(2) C(12) C(17) 130.0(6) . . . yes
C(13) C(12) C(16) 107.8(8) . . . yes
C(13) C(12) C(17) 126.4(9) . . . yes
C(16) C(12) C(17) 125.5(9) . . . yes
Ir(2) C(13) C(12) 70.6(5) . . . yes
Ir(2) C(13) C(14) 73.0(5) . . . yes
Ir(2) C(13) C(18) 127.0(6) . . . yes
C(12) C(13) C(14) 107.7(8) . . . yes
C(12) C(13) C(18) 126.9(9) . . . yes
C(14) C(13) C(18) 125.0(9) . . . yes
Ir(2) C(14) C(13) 69.7(4) . . . yes
Ir(2) C(14) C(15) 72.6(5) . . . yes
Ir(2) C(14) C(19) 127.7(7) . . . yes
C(13) C(14) C(15) 109.0(8) . . . yes
C(13) C(14) C(19) 124(1) . . . yes
C(15) C(14) C(19) 126.9(9) . . . yes
Ir(2) C(15) C(14) 70.5(5) . . . yes
Ir(2) C(15) C(16) 67.2(5) . . . yes
Ir(2) C(15) C(20) 131.2(7) . . . yes
C(14) C(15) C(16) 108.3(8) . . . yes
C(14) C(15) C(20) 129.9(9) . . . yes
C(16) C(15) C(20) 121.6(9) . . . yes
Ir(2) C(16) C(12) 71.6(5) . . . yes
Ir(2) C(16) C(15) 74.9(5) . . . yes
Ir(2) C(16) C(21) 135.9(7) . . . yes
C(12) C(16) C(15) 106.7(8) . . . yes
C(12) C(16) C(21) 125.1(9) . . . yes
C(15) C(16) C(21) 124.6(9) . . . yes
C(12) C(17) H(16) 111.2 . . . no
C(12) C(17) H(17) 108.1 . . . no
C(12) C(17) H(18) 111.1 . . . no
H(16) C(17) H(17) 108.9 . . . no
H(16) C(17) H(18) 107.9 . . . no
H(17) C(17) H(18) 109.6 . . . no
C(13) C(18) H(19) 109.7 . . . no
C(13) C(18) H(20) 108.1 . . . no
C(13) C(18) H(21) 111.5 . . . no
H(19) C(18) H(20) 106.2 . . . no
H(19) C(18) H(21) 111.6 . . . no
H(20) C(18) H(21) 109.5 . . . no
C(14) C(19) H(22) 109.2 . . . no
C(14) C(19) H(23) 106.2 . . . no
C(14) C(19) H(24) 110.2 . . . no
H(22) C(19) H(23) 108.3 . . . no
H(22) C(19) H(24) 114.9 . . . no
H(23) C(19) H(24) 107.7 . . . no
C(15) C(20) H(25) 110.2 . . . no
C(15) C(20) H(26) 107.8 . . . no
C(15) C(20) H(27) 107.1 . . . no
H(25) C(20) H(26) 113.6 . . . no
H(25) C(20) H(27) 105.4 . . . no
H(26) C(20) H(27) 112.6 . . . no
C(16) C(21) H(28) 107.2 . . . no
C(16) C(21) H(29) 106.8 . . . no
C(16) C(21) H(30) 112.4 . . . no
H(28) C(21) H(29) 108.5 . . . no
H(28) C(21) H(30) 111.6 . . . no
H(29) C(21) H(30) 110.1 . . . no
P(1) C(22) C(23) 120.3(6) . . . yes
P(1) C(22) C(27) 121.1(7) . . . yes
C(23) C(22) C(27) 118.5(8) . . . yes
C(22) C(23) C(24) 119.4(9) . . . yes
C(22) C(23) H(31) 119.8 . . . no
C(24) C(23) H(31) 120.8 . . . no
C(23) C(24) C(25) 120.5(9) . . . yes
C(23) C(24) H(32) 119.0 . . . no
C(25) C(24) H(32) 120.5 . . . no
C(24) C(25) C(26) 120.7(9) . . . yes
C(24) C(25) H(33) 120.7 . . . no
C(26) C(25) H(33) 118.6 . . . no
C(25) C(26) C(27) 119.4(9) . . . yes
C(25) C(26) H(34) 122.1 . . . no
C(27) C(26) H(34) 118.5 . . . no
C(22) C(27) C(26) 121.5(9) . . . yes
C(22) C(27) H(35) 117.4 . . . no
C(26) C(27) H(35) 121.1 . . . no
P(2) C(28) C(29) 121.2(7) . . . yes
P(2) C(28) C(33) 118.4(6) . . . yes
C(29) C(28) C(33) 120.3(8) . . . yes
C(28) C(29) C(30) 119.8(9) . . . yes
C(28) C(29) H(36) 121.4 . . . no
C(30) C(29) H(36) 118.8 . . . no
C(29) C(30) C(31) 119.0(9) . . . yes
C(29) C(30) H(37) 121.4 . . . no
C(31) C(30) H(37) 119.6 . . . no
C(30) C(31) C(32) 121.3(9) . . . yes
C(30) C(31) H(38) 119.5 . . . no
C(32) C(31) H(38) 119.1 . . . no
C(31) C(32) C(33) 119.6(9) . . . yes
C(31) C(32) H(39) 119.9 . . . no
C(33) C(32) H(39) 120.5 . . . no
C(28) C(33) C(32) 119.8(8) . . . yes
C(28) C(33) H(40) 120.7 . . . no
C(32) C(33) H(40) 119.4 . . . no
P(1) C(34) C(35) 120.4(6) . . . yes
P(1) C(34) C(39) 119.9(6) . . . yes
C(35) C(34) C(39) 119.6(8) . . . yes
C(34) C(35) C(36) 119.2(9) . . . yes
C(34) C(35) H(41) 120.0 . . . no
C(36) C(35) H(41) 120.8 . . . no
C(35) C(36) C(37) 121(1) . . . yes
C(35) C(36) H(42) 119.2 . . . no
C(37) C(36) H(42) 119.6 . . . no
C(36) C(37) C(38) 120.0(9) . . . yes
C(36) C(37) H(43) 120.1 . . . no
C(38) C(37) H(43) 119.8 . . . no
C(37) C(38) C(39) 120.3(9) . . . yes
C(37) C(38) H(44) 119.6 . . . no
C(39) C(38) H(44) 120.0 . . . no
C(34) C(39) C(38) 119.6(9) . . . yes
C(34) C(39) H(45) 119.3 . . . no
C(38) C(39) H(45) 121.0 . . . no
P(2) C(40) C(41) 125.0(7) . . . yes
P(2) C(40) C(45) 117.3(6) . . . yes
C(41) C(40) C(45) 117.7(8) . . . yes
C(40) C(41) C(42) 120.5(9) . . . yes
C(40) C(41) H(46) 119.1 . . . no
C(42) C(41) H(46) 120.4 . . . no
C(41) C(42) C(43) 119.9(9) . . . yes
C(41) C(42) H(47) 120.3 . . . no
C(43) C(42) H(47) 119.7 . . . no
C(42) C(43) C(44) 121.9(9) . . . yes
C(42) C(43) H(48) 120.5 . . . no
C(44) C(43) H(48) 117.6 . . . no
C(43) C(44) C(45) 118.1(9) . . . yes
C(43) C(44) H(49) 120.3 . . . no
C(45) C(44) H(49) 121.5 . . . no
C(40) C(45) C(44) 121.8(8) . . . yes
C(40) C(45) H(50) 117.5 . . . no
C(44) C(45) H(50) 120.7 . . . no
C(47) C(46) C(51) 114.8(9) . . . no
C(47) C(46) B(1) 124.7(8) . . . no
C(51) C(46) B(1) 120.4(8) . . . no
C(46) C(47) C(48) 123.3(9) . . . no
C(46) C(47) H(53) 119.6 . . . no
C(48) C(47) H(53) 117.1 . . . no
C(47) C(48) C(49) 119(1) . . . no
C(47) C(48) H(54) 122.7 . . . no
C(49) C(48) H(54) 117.9 . . . no
C(48) C(49) C(50) 119(1) . . . no
C(48) C(49) H(55) 124.2 . . . no
C(50) C(49) H(55) 117.0 . . . no
C(49) C(50) C(51) 121(1) . . . no
C(49) C(50) H(56) 119.9 . . . no
C(51) C(50) H(56) 118.8 . . . no
C(46) C(51) C(50) 123(1) . . . no
C(46) C(51) H(57) 119.1 . . . no
C(50) C(51) H(57) 118.4 . . . no
C(53) C(52) C(57) 114.6(9) . . . no
C(53) C(52) B(1) 122.5(9) . . . no
C(57) C(52) B(1) 122.2(9) . . . no
C(52) C(53) C(54) 124(1) . . . no
C(52) C(53) H(58) 117.6 . . . no
C(54) C(53) H(58) 118.6 . . . no
C(53) C(54) C(55) 120(1) . . . no
C(53) C(54) H(59) 120.0 . . . no
C(55) C(54) H(59) 120.5 . . . no
C(54) C(55) C(56) 119(1) . . . no
C(54) C(55) H(60) 120.6 . . . no
C(56) C(55) H(60) 119.9 . . . no
C(55) C(56) C(57) 120(1) . . . no
C(55) C(56) H(61) 119.3 . . . no
C(57) C(56) H(61) 120.6 . . . no
C(52) C(57) C(56) 122(1) . . . no
C(52) C(57) H(62) 119.7 . . . no
C(56) C(57) H(62) 117.9 . . . no
C(59) C(58) C(63) 113.4(8) . . . no
C(59) C(58) B(1) 127.2(8) . . . no
C(63) C(58) B(1) 119.3(8) . . . no
C(58) C(59) C(60) 124.3(9) . . . no
C(58) C(59) H(63) 116.3 . . . no
C(60) C(59) H(63) 119.3 . . . no
C(59) C(60) C(61) 121(1) . . . no
C(59) C(60) H(64) 118.3 . . . no
C(61) C(60) H(64) 120.9 . . . no
C(60) C(61) C(62) 117(1) . . . no
C(60) C(61) H(65) 119.6 . . . no
C(62) C(61) H(65) 123.0 . . . no
C(61) C(62) C(63) 123(1) . . . no
C(61) C(62) H(66) 120.0 . . . no
C(63) C(62) H(66) 117.4 . . . no
C(58) C(63) C(62) 121(1) . . . no
C(58) C(63) H(67) 117.9 . . . no
C(62) C(63) H(67) 120.7 . . . no
C(65) C(64) C(69) 114.5(9) . . . no
C(65) C(64) B(1) 121.0(9) . . . no
C(69) C(64) B(1) 124.5(8) . . . no
C(64) C(65) C(66) 122(1) . . . no
C(64) C(65) H(68) 120.5 . . . no
C(66) C(65) H(68) 117.1 . . . no
C(65) C(66) C(67) 121(1) . . . no
C(65) C(66) H(69) 120.6 . . . no
C(67) C(66) H(69) 118.1 . . . no
C(66) C(67) C(68) 119(1) . . . no
C(66) C(67) H(70) 119.3 . . . no
C(68) C(67) H(70) 121.8 . . . no
C(67) C(68) C(69) 121(1) . . . no
C(67) C(68) H(71) 117.6 . . . no
C(69) C(68) H(71) 121.5 . . . no
C(64) C(69) C(68) 122(1) . . . no
C(64) C(69) H(72) 120.3 . . . no
C(68) C(69) H(72) 117.4 . . . no
C(71) C(70) C(75) 113.4(8) . . . no
C(71) C(70) B(2) 122.5(8) . . . no
C(75) C(70) B(2) 123.8(8) . . . no
C(70) C(71) C(72) 122.3(9) . . . no
C(70) C(71) H(73) 118.3 . . . no
C(72) C(71) H(73) 119.4 . . . no
C(71) C(72) C(73) 121(1) . . . no
C(71) C(72) H(74) 117.7 . . . no
C(73) C(72) H(74) 121.2 . . . no
C(72) C(73) C(74) 119(1) . . . no
C(72) C(73) H(75) 120.2 . . . no
C(74) C(73) H(75) 120.8 . . . no
C(73) C(74) C(75) 119(1) . . . no
C(73) C(74) H(76) 122.3 . . . no
C(75) C(74) H(76) 118.5 . . . no
C(70) C(75) C(74) 125(1) . . . no
C(70) C(75) H(77) 116.2 . . . no
C(74) C(75) H(77) 118.7 . . . no
C(77) C(76) C(81) 114.3(9) . . . no
C(77) C(76) B(2) 122.1(8) . . . no
C(81) C(76) B(2) 123.6(8) . . . no
C(76) C(77) C(78) 122.6(9) . . . no
C(76) C(77) H(78) 118.3 . . . no
C(78) C(77) H(78) 119.1 . . . no
C(77) C(78) C(79) 120.5(9) . . . no
C(77) C(78) H(79) 121.3 . . . no
C(79) C(78) H(79) 118.2 . . . no
C(78) C(79) C(80) 119(1) . . . no
C(78) C(79) H(80) 120.9 . . . no
C(80) C(79) H(80) 120.1 . . . no
C(79) C(80) C(81) 119.9(9) . . . no
C(79) C(80) H(81) 120.1 . . . no
C(81) C(80) H(81) 120.0 . . . no
C(76) C(81) C(80) 123.7(9) . . . no
C(76) C(81) H(82) 118.3 . . . no
C(80) C(81) H(82) 118.0 . . . no
C(83) C(82) C(87) 114.2(7) . . . no
C(83) C(82) B(2) 121.3(7) . . . no
C(87) C(82) B(2) 124.1(7) . . . no
C(82) C(83) C(84) 123.5(8) . . . no
C(82) C(83) H(83) 119.1 . . . no
C(84) C(83) H(83) 117.5 . . . no
C(83) C(84) C(85) 119.6(8) . . . no
C(83) C(84) H(84) 121.0 . . . no
C(85) C(84) H(84) 119.4 . . . no
C(84) C(85) C(86) 119.3(8) . . . no
C(84) C(85) H(85) 120.8 . . . no
C(86) C(85) H(85) 119.9 . . . no
C(85) C(86) C(87) 120.2(9) . . . no
C(85) C(86) H(86) 119.8 . . . no
C(87) C(86) H(86) 119.9 . . . no
C(82) C(87) C(86) 123.1(8) . . . no
C(82) C(87) H(87) 118.8 . . . no
C(86) C(87) H(87) 118.1 . . . no
C(89) C(88) C(93) 113.1(8) . . . no
C(89) C(88) B(2) 121.6(7) . . . no
C(93) C(88) B(2) 125.1(8) . . . no
C(88) C(89) C(90) 123.2(9) . . . no
C(88) C(89) H(88) 117.5 . . . no
C(90) C(89) H(88) 119.3 . . . no
C(89) C(90) C(91) 121(1) . . . no
C(89) C(90) H(89) 119.1 . . . no
C(91) C(90) H(89) 120.1 . . . no
C(90) C(91) C(92) 119.2(9) . . . no
C(90) C(91) H(90) 123.3 . . . no
C(92) C(91) H(90) 117.5 . . . no
C(91) C(92) C(93) 119(1) . . . no
C(91) C(92) H(91) 122.2 . . . no
C(93) C(92) H(91) 118.6 . . . no
C(88) C(93) C(92) 124(1) . . . no
C(88) C(93) H(92) 117.1 . . . no
C(92) C(93) H(92) 118.6 . . . no
C(46) B(1) C(52) 109.7(7) . . . no
C(46) B(1) C(58) 108.4(7) . . . no
C(46) B(1) C(64) 111.0(7) . . . no
C(52) B(1) C(58) 109.9(7) . . . no
C(52) B(1) C(64) 107.8(7) . . . no
C(58) B(1) C(64) 110.0(7) . . . no
C(70) B(2) C(76) 109.7(7) . . . no
C(70) B(2) C(82) 109.6(7) . . . no
C(70) B(2) C(88) 109.3(7) . . . no
C(76) B(2) C(82) 106.6(7) . . . no
C(76) B(2) C(88) 110.8(7) . . . no
C(82) B(2) C(88) 110.7(7) . . . no

loop_
_geom_bond_atom_site_label_1
_geom_bond_atom_site_label_2
_geom_bond_distance
_geom_bond_site_symmetry_1
_geom_bond_site_symmetry_2
_geom_bond_publ_flag
Ir(1) Ir(2) 2.9334(5) . . yes
Ir(1) P(1) 2.309(2) . . yes
Ir(1) O(1) 2.130(5) . . yes
Ir(1) C(2) 2.197(8) . . yes
Ir(1) C(3) 2.197(8) . . yes
Ir(1) C(4) 2.240(7) . . yes
Ir(1) C(5) 2.265(8) . . yes
Ir(1) C(6) 2.168(8) . . yes
Ir(2) P(2) 2.306(2) . . yes
Ir(2) O(1) 2.130(5) . . yes
Ir(2) C(12) 2.197(8) . . yes
Ir(2) C(13) 2.201(7) . . yes
Ir(2) C(14) 2.245(8) . . yes
Ir(2) C(15) 2.271(8) . . yes
Ir(2) C(16) 2.169(9) . . yes
P(1) C(1) 1.836(8) . . yes
P(1) C(22) 1.811(8) . . yes
P(1) C(34) 1.829(8) . . yes
P(2) C(1) 1.832(8) . . yes
P(2) C(28) 1.832(8) . . yes
P(2) C(40) 1.815(8) . . yes
O(1) H(93) 0.99 . . yes
C(1) H(51) 0.97 . . no
C(1) H(52) 0.94 . . no
C(2) C(3) 1.43(1) . . yes
C(2) C(6) 1.42(1) . . yes
C(2) C(7) 1.51(1) . . yes
C(3) C(4) 1.46(1) . . yes
C(3) C(8) 1.48(1) . . yes
C(4) C(5) 1.46(1) . . yes
C(4) C(9) 1.48(1) . . yes
C(5) C(6) 1.39(1) . . yes
C(5) C(10) 1.51(1) . . yes
C(6) C(11) 1.50(1) . . yes
C(7) H(1) 0.94 . . no
C(7) H(2) 0.97 . . no
C(7) H(3) 0.96 . . no
C(8) H(4) 0.96 . . no
C(8) H(5) 0.96 . . no
C(8) H(6) 0.93 . . no
C(9) H(7) 0.95 . . no
C(9) H(8) 0.96 . . no
C(9) H(9) 0.96 . . no
C(10) H(10) 0.95 . . no
C(10) H(11) 0.94 . . no
C(10) H(12) 0.94 . . no
C(11) H(13) 0.91 . . no
C(11) H(14) 0.98 . . no
C(11) H(15) 0.93 . . no
C(12) C(13) 1.45(1) . . yes
C(12) C(16) 1.46(1) . . yes
C(12) C(17) 1.48(1) . . yes
C(13) C(14) 1.42(1) . . yes
C(13) C(18) 1.49(1) . . yes
C(14) C(15) 1.43(1) . . yes
C(14) C(19) 1.51(1) . . yes
C(15) C(16) 1.45(1) . . yes
C(15) C(20) 1.49(1) . . yes
C(16) C(21) 1.50(1) . . yes
C(17) H(16) 0.96 . . no
C(17) H(17) 0.94 . . no
C(17) H(18) 0.95 . . no
C(18) H(19) 0.96 . . no
C(18) H(20) 0.98 . . no
C(18) H(21) 0.92 . . no
C(19) H(22) 0.92 . . no
C(19) H(23) 1.00 . . no
C(19) H(24) 0.92 . . no
C(20) H(25) 0.97 . . no
C(20) H(26) 0.88 . . no
C(20) H(27) 0.98 . . no
C(21) H(28) 0.95 . . no
C(21) H(29) 0.96 . . no
C(21) H(30) 0.93 . . no
C(22) C(23) 1.39(1) . . yes
C(22) C(27) 1.40(1) . . yes
C(23) C(24) 1.40(1) . . yes
C(23) H(31) 0.96 . . no
C(24) C(25) 1.36(1) . . yes
C(24) H(32) 0.94 . . no
C(25) C(26) 1.38(1) . . yes
C(25) H(33) 0.93 . . no
C(26) C(27) 1.37(1) . . yes
C(26) H(34) 0.96 . . no
C(27) H(35) 0.94 . . no
C(28) C(29) 1.38(1) . . yes
C(28) C(33) 1.38(1) . . yes
C(29) C(30) 1.39(1) . . yes
C(29) H(36) 0.96 . . no
C(30) C(31) 1.39(1) . . yes
C(30) H(37) 0.94 . . no
C(31) C(32) 1.35(1) . . yes
C(31) H(38) 0.93 . . no
C(32) C(33) 1.39(1) . . yes
C(32) H(39) 0.97 . . no
C(33) H(40) 0.94 . . no
C(34) C(35) 1.40(1) . . yes
C(34) C(39) 1.39(1) . . yes
C(35) C(36) 1.37(1) . . yes
C(35) H(41) 0.97 . . no
C(36) C(37) 1.35(1) . . yes
C(36) H(42) 0.93 . . no
C(37) C(38) 1.38(1) . . yes
C(37) H(43) 0.94 . . no
C(38) C(39) 1.37(1) . . yes
C(38) H(44) 0.96 . . no
C(39) H(45) 0.93 . . no
C(40) C(41) 1.40(1) . . yes
C(40) C(45) 1.41(1) . . yes
C(41) C(42) 1.37(1) . . yes
C(41) H(46) 0.95 . . no
C(42) C(43) 1.37(1) . . yes
C(42) H(47) 0.94 . . no
C(43) C(44) 1.37(1) . . yes
C(43) H(48) 0.97 . . no
C(44) C(45) 1.37(1) . . yes
C(44) H(49) 0.93 . . no
C(45) H(50) 0.95 . . no
C(46) C(47) 1.39(1) . . no
C(46) C(51) 1.40(1) . . no
C(46) B(1) 1.67(1) . . no
C(47) C(48) 1.43(1) . . no
C(47) H(53) 0.94 . . no
C(48) C(49) 1.36(2) . . no
C(48) H(54) 0.94 . . no
C(49) C(50) 1.38(2) . . no
C(49) H(55) 0.93 . . no
C(50) C(51) 1.39(2) . . no
C(50) H(56) 0.96 . . no
C(51) H(57) 0.96 . . no
C(52) C(53) 1.39(1) . . no
C(52) C(57) 1.38(1) . . no
C(52) B(1) 1.64(1) . . no
C(53) C(54) 1.36(1) . . no
C(53) H(58) 0.95 . . no
C(54) C(55) 1.37(2) . . no
C(54) H(59) 0.98 . . no
C(55) C(56) 1.36(2) . . no
C(55) H(60) 0.97 . . no
C(56) C(57) 1.39(1) . . no
C(56) H(61) 0.92 . . no
C(57) H(62) 0.98 . . no
C(58) C(59) 1.39(1) . . no
C(58) C(63) 1.43(1) . . no
C(58) B(1) 1.64(1) . . no
C(59) C(60) 1.38(1) . . no
C(59) H(63) 0.95 . . no
C(60) C(61) 1.37(2) . . no
C(60) H(64) 0.96 . . no
C(61) C(62) 1.36(2) . . no
C(61) H(65) 0.97 . . no
C(62) C(63) 1.39(1) . . no
C(62) H(66) 0.93 . . no
C(63) H(67) 0.96 . . no
C(64) C(65) 1.42(1) . . no
C(64) C(69) 1.38(1) . . no
C(64) B(1) 1.63(1) . . no
C(65) C(66) 1.38(1) . . no
C(65) H(68) 0.94 . . no
C(66) C(67) 1.35(2) . . no
C(66) H(69) 0.95 . . no
C(67) C(68) 1.36(2) . . no
C(67) H(70) 0.96 . . no
C(68) C(69) 1.40(1) . . no
C(68) H(71) 0.95 . . no
C(69) H(72) 0.94 . . no
C(70) C(71) 1.41(1) . . no
C(70) C(75) 1.38(1) . . no
C(70) B(2) 1.65(1) . . no
C(71) C(72) 1.39(1) . . no
C(71) H(73) 0.96 . . no
C(72) C(73) 1.36(1) . . no
C(72) H(74) 0.94 . . no
C(73) C(74) 1.36(2) . . no
C(73) H(75) 0.96 . . no
C(74) C(75) 1.39(1) . . no
C(74) H(76) 0.96 . . no
C(75) H(77) 0.94 . . no
C(76) C(77) 1.40(1) . . no
C(76) C(81) 1.38(1) . . no
C(76) B(2) 1.66(1) . . no
C(77) C(78) 1.38(1) . . no
C(77) H(78) 0.95 . . no
C(78) C(79) 1.38(1) . . no
C(78) H(79) 0.95 . . no
C(79) C(80) 1.35(1) . . no
C(79) H(80) 0.97 . . no
C(80) C(81) 1.39(1) . . no
C(80) H(81) 0.97 . . no
C(81) H(82) 0.93 . . no
C(82) C(83) 1.40(1) . . no
C(82) C(87) 1.39(1) . . no
C(82) B(2) 1.64(1) . . no
C(83) C(84) 1.39(1) . . no
C(83) H(83) 0.93 . . no
C(84) C(85) 1.37(1) . . no
C(84) H(84) 0.95 . . no
C(85) C(86) 1.37(1) . . no
C(85) H(85) 0.94 . . no
C(86) C(87) 1.39(1) . . no
C(86) H(86) 0.95 . . no
C(87) H(87) 0.95 . . no
C(88) C(89) 1.42(1) . . no
C(88) C(93) 1.40(1) . . no
C(88) B(2) 1.65(1) . . no
C(89) C(90) 1.39(1) . . no
C(89) H(88) 0.96 . . no
C(90) C(91) 1.35(1) . . no
C(90) H(89) 0.93 . . no
C(91) C(92) 1.39(1) . . no
C(91) H(90) 0.95 . . no
C(92) C(93) 1.39(1) . . no
C(92) H(91) 0.95 . . no
C(93) H(92) 0.94 . . no

loop_
_geom_contact_atom_site_label_1
_geom_contact_atom_site_label_2
_geom_contact_distance
_geom_contact_site_symmetry_1
_geom_contact_site_symmetry_2
_geom_contact_publ_flag
O(1) C(80) 3.52(1) . 4_445 no
C(1) C(48) 3.49(1) . 2_546 no
C(3) C(60) 3.57(1) . 3_656 no
C(8) C(59) 3.57(1) . 3_656 no
C(10) H(77) 2.9574 . 4_455 no
C(11) H(44) 2.9440 . 1_565 no
C(18) H(86) 2.9352 . 4_445 no
C(18) C(86) 3.50(1) . 4_445 no
C(20) C(81) 3.53(1) . 4_455 no
C(20) C(83) 3.59(1) . 4_455 no
C(25) H(70) 2.7455 . . no
C(25) C(59) 3.53(1) . 2_556 no
C(25) C(60) 3.56(1) . 2_556 no
C(26) H(70) 2.7056 . . no
C(30) H(59) 2.9900 . 2_546 no
C(31) H(11) 3.0097 . 4_455 no
C(36) C(67) 3.38(2) . 2_546 no
C(36) C(66) 3.59(2) . 2_546 no
C(44) H(28) 3.0127 . 1_545 no
C(47) H(34) 2.9500 . 2_546 no
C(48) H(52) 2.8954 . 2_556 no
C(53) H(79) 2.8905 . 2_656 no
C(54) H(79) 3.0100 . 2_656 no
C(54) H(37) 3.0396 . 2_556 no
C(59) H(6) 2.7459 . 3_656 no
C(59) H(33) 2.7724 . 2_546 no
C(60) H(33) 2.8542 . 2_546 no
C(60) H(6) 3.0521 . 3_656 no
C(66) H(41) 2.8165 . . no
C(67) H(42) 3.0155 . 2_556 no
C(68) H(2) 3.0027 . . no
C(71) H(19) 2.7750 . 3_655 no
C(71) H(47) 2.9994 . 1_655 no
C(78) H(57) 3.0017 . 2_646 no
C(78) H(10) 3.0410 . 4 no
C(79) H(5) 3.0072 . 4_545 no
C(80) H(93) 2.9639 . 4_545 no
C(83) H(20) 3.0337 . 3_655 no
C(84) H(87) 2.9635 . 2_655 no
C(85) H(23) 2.8650 . 3_655 no
C(86) H(23) 2.9804 . 3_655 no
C(87) H(84) 3.0355 . 2_645 no
C(89) H(84) 2.9125 . 2_645 no
C(91) H(75) 3.0328 . 1_545 no
C(93) H(56) 3.0441 . 2_646 no
H(1) H(67) 2.5051 . . no
H(5) H(80) 2.4376 . 4_445 no
H(9) H(38) 2.5672 . 4 no
H(11) H(38) 2.3890 . 4 no
H(13) H(44) 2.5098 . 1_565 no
H(17) H(73) 2.5493 . 3_655 no
H(19) H(73) 2.5215 . 3_655 no
H(24) H(83) 2.5289 . 4_455 no
H(27) H(49) 2.5792 . 1_565 no
H(28) H(49) 2.6428 . 1_565 no
H(37) H(59) 2.4955 . 2_546 no
H(37) H(79) 2.6146 . 1_455 no
H(38) H(64) 2.5467 . 2_556 no
H(41) H(69) 2.4613 . . no
H(45) H(81) 2.4932 . 4_445 no
H(56) H(92) 2.4718 . 2_656 no
H(57) H(79) 2.4676 . 2_656 no
H(59) H(64) 2.5235 . 1_565 no
H(60) H(65) 2.6768 . 1_565 no
H(62) H(66) 2.4330 . 3_656 no
H(69) H(71) 2.6044 . 2_546 no
H(75) H(90) 2.4687 . 1_565 no
H(83) H(86) 2.6185 . 2_655 no
H(84) H(87) 2.4136 . 2_655 no

loop_
_geom_torsion_atom_site_label_1
_geom_torsion_atom_site_label_2
_geom_torsion_atom_site_label_3
_geom_torsion_atom_site_label_4
_geom_torsion_site_symmetry_1
_geom_torsion_site_symmetry_2
_geom_torsion_site_symmetry_3
_geom_torsion_site_symmetry_4
_geom_torsion
_geom_torsion_publ_flag
Ir(1) Ir(2) P(2) C(1) . . . . -15.6(3) yes
Ir(1) Ir(2) P(2) C(28) . . . . 105.4(3) yes
Ir(1) Ir(2) P(2) C(40) . . . . -128.6(3) yes
Ir(1) Ir(2) C(12) C(13) . . . . 78(2) yes
Ir(1) Ir(2) C(12) C(16) . . . . -41(2) yes
Ir(1) Ir(2) C(12) C(17) . . . . -160(2) yes
Ir(1) Ir(2) C(13) C(12) . . . . -169.1(4) yes
Ir(1) Ir(2) C(13) C(14) . . . . -52.7(7) yes
Ir(1) Ir(2) C(13) C(18) . . . . 69(1) yes
Ir(1) Ir(2) C(14) C(13) . . . . 146.3(5) yes
Ir(1) Ir(2) C(14) C(15) . . . . -95.0(5) yes
Ir(1) Ir(2) C(14) C(19) . . . . 28(1) yes
Ir(1) Ir(2) C(15) C(14) . . . . 99.5(5) yes
Ir(1) Ir(2) C(15) C(16) . . . . -139.9(5) yes
Ir(1) Ir(2) C(15) C(20) . . . . -27(1) yes
Ir(1) Ir(2) C(16) C(12) . . . . 173.3(4) yes
Ir(1) Ir(2) C(16) C(15) . . . . 59.5(6) yes
Ir(1) Ir(2) C(16) C(21) . . . . -65(1) yes
Ir(1) P(1) C(1) P(2) . . . . -52.7(4) yes
Ir(1) P(1) C(22) C(23) . . . . -177.5(6) yes
Ir(1) P(1) C(22) C(27) . . . . 5.1(8) yes
Ir(1) P(1) C(34) C(35) . . . . 101.6(6) yes
Ir(1) P(1) C(34) C(39) . . . . -73.8(7) yes
Ir(1) O(1) Ir(2) P(2) . . . . -101.4(2) yes
Ir(1) O(1) Ir(2) C(12) . . . . 171.2(4) yes
Ir(1) O(1) Ir(2) C(13) . . . . 146.4(3) yes
Ir(1) O(1) Ir(2) C(14) . . . . 108.1(3) yes
Ir(1) O(1) Ir(2) C(15) . . . . 80.0(4) yes
Ir(1) O(1) Ir(2) C(16) . . . . 104(1) yes
Ir(1) C(2) C(3) C(4) . . . . 63.6(5) yes
Ir(1) C(2) C(3) C(8) . . . . -128.5(8) yes
Ir(1) C(2) C(6) C(5) . . . . -67.2(6) yes
Ir(1) C(2) C(6) C(11) . . . . 125.0(9) yes
Ir(1) C(3) C(2) C(6) . . . . -60.1(6) yes
Ir(1) C(3) C(2) C(7) . . . . 128.0(9) yes
Ir(1) C(3) C(4) C(5) . . . . 63.1(5) yes
Ir(1) C(3) C(4) C(9) . . . . -120.3(8) yes
Ir(1) C(4) C(3) C(2) . . . . -62.7(5) yes
Ir(1) C(4) C(3) C(8) . . . . 128.9(8) yes
Ir(1) C(4) C(5) C(6) . . . . 57.0(6) yes
Ir(1) C(4) C(5) C(10) . . . . -131.1(8) yes
Ir(1) C(5) C(4) C(3) . . . . -61.3(5) yes
Ir(1) C(5) C(4) C(9) . . . . 122.4(9) yes
Ir(1) C(5) C(6) C(2) . . . . 64.9(6) yes
Ir(1) C(5) C(6) C(11) . . . . -126.4(9) yes
Ir(1) C(6) C(2) C(3) . . . . 60.8(6) yes
Ir(1) C(6) C(2) C(7) . . . . -127.1(9) yes
Ir(1) C(6) C(5) C(4) . . . . -58.3(6) yes
Ir(1) C(6) C(5) C(10) . . . . 130.3(9) yes
Ir(2) Ir(1) P(1) C(1) . . . . 32.7(3) yes
Ir(2) Ir(1) P(1) C(22) . . . . -87.4(3) yes
Ir(2) Ir(1) P(1) C(34) . . . . 147.8(3) yes
Ir(2) Ir(1) C(2) C(3) . . . . -150.4(5) yes
Ir(2) Ir(1) C(2) C(6) . . . . -31(1) yes
Ir(2) Ir(1) C(2) C(7) . . . . 87(1) yes
Ir(2) Ir(1) C(3) C(2) . . . . 149.7(5) yes
Ir(2) Ir(1) C(3) C(4) . . . . 33.4(9) yes
Ir(2) Ir(1) C(3) C(8) . . . . -87(1) yes
Ir(2) Ir(1) C(4) C(3) . . . . -166.2(4) yes
Ir(2) Ir(1) C(4) C(5) . . . . 78.3(6) yes
Ir(2) Ir(1) C(4) C(9) . . . . -48.1(9) yes
Ir(2) Ir(1) C(5) C(4) . . . . -119.5(5) yes
Ir(2) Ir(1) C(5) C(6) . . . . 119.4(5) yes
Ir(2) Ir(1) C(5) C(10) . . . . -3(1) yes
Ir(2) Ir(1) C(6) C(2) . . . . 166.7(4) yes
Ir(2) Ir(1) C(6) C(5) . . . . -77.5(6) yes
Ir(2) Ir(1) C(6) C(11) . . . . 42(1) yes
Ir(2) P(2) C(1) P(1) . . . . 43.5(5) yes
Ir(2) P(2) C(28) C(29) . . . . 172.3(6) yes
Ir(2) P(2) C(28) C(33) . . . . -10.5(8) yes
Ir(2) P(2) C(40) C(41) . . . . -119.0(7) yes
Ir(2) P(2) C(40) C(45) . . . . 56.6(7) yes
Ir(2) O(1) Ir(1) P(1) . . . . 93.7(2) yes
Ir(2) O(1) Ir(1) C(2) . . . . -169.4(6) yes
Ir(2) O(1) Ir(1) C(3) . . . . -163.5(2) yes
Ir(2) O(1) Ir(1) C(4) . . . . -128.0(3) yes
Ir(2) O(1) Ir(1) C(5) . . . . -92.4(3) yes
Ir(2) O(1) Ir(1) C(6) . . . . -79.3(6) yes
Ir(2) C(12) C(13) C(14) . . . . -64.1(6) yes
Ir(2) C(12) C(13) C(18) . . . . 122.2(9) yes
Ir(2) C(12) C(16) C(15) . . . . 67.2(6) yes
Ir(2) C(12) C(16) C(21) . . . . -133.7(9) yes
Ir(2) C(13) C(12) C(16) . . . . 59.9(6) yes
Ir(2) C(13) C(12) C(17) . . . . -126.1(9) yes
Ir(2) C(13) C(14) C(15) . . . . -62.3(6) yes
Ir(2) C(13) C(14) C(19) . . . . 122.5(9) yes
Ir(2) C(14) C(13) C(12) . . . . 62.5(5) yes
Ir(2) C(14) C(13) C(18) . . . . -123.7(9) yes
Ir(2) C(14) C(15) C(16) . . . . -56.6(6) yes
Ir(2) C(14) C(15) C(20) . . . . 128(1) yes
Ir(2) C(15) C(14) C(13) . . . . 60.5(6) yes
Ir(2) C(15) C(14) C(19) . . . . -124(1) yes
Ir(2) C(15) C(16) C(12) . . . . -65.0(6) yes
Ir(2) C(15) C(16) C(21) . . . . 136(1) yes
Ir(2) C(16) C(12) C(13) . . . . -60.8(6) yes
Ir(2) C(16) C(12) C(17) . . . . 125.2(9) yes
Ir(2) C(16) C(15) C(14) . . . . 58.7(6) yes
Ir(2) C(16) C(15) C(20) . . . . -125.5(8) yes
P(1) Ir(1) Ir(2) P(2) . . . . -8.92(7) yes
P(1) Ir(1) Ir(2) O(1) . . . . -85.0(2) yes
P(1) Ir(1) Ir(2) C(12) . . . . 150(2) yes
P(1) Ir(1) Ir(2) C(13) . . . . -140.4(4) yes
P(1) Ir(1) Ir(2) C(14) . . . . -171.5(3) yes
P(1) Ir(1) Ir(2) C(15) . . . . 148.9(3) yes
P(1) Ir(1) Ir(2) C(16) . . . . 114.7(3) yes
P(1) Ir(1) C(2) C(3) . . . . 103.3(5) yes
P(1) Ir(1) C(2) C(6) . . . . -137.7(5) yes
P(1) Ir(1) C(2) C(7) . . . . -19(1) yes
P(1) Ir(1) C(3) C(2) . . . . -83.2(5) yes
P(1) Ir(1) C(3) C(4) . . . . 160.5(5) yes
P(1) Ir(1) C(3) C(8) . . . . 40(1) yes
P(1) Ir(1) C(4) C(3) . . . . -29.3(7) yes
P(1) Ir(1) C(4) C(5) . . . . -144.8(5) yes
P(1) Ir(1) C(4) C(9) . . . . 88.8(9) yes
P(1) Ir(1) C(5) C(4) . . . . 94.5(8) yes
P(1) Ir(1) C(5) C(6) . . . . -27(1) yes
P(1) Ir(1) C(5) C(10) . . . . -148.6(8) yes
P(1) Ir(1) C(6) C(2) . . . . 52.4(6) yes
P(1) Ir(1) C(6) C(5) . . . . 168.2(4) yes
P(1) Ir(1) C(6) C(11) . . . . -72(1) yes
P(1) C(1) P(2) C(28) . . . . -85.3(5) yes
P(1) C(1) P(2) C(40) . . . . 162.6(4) yes
P(1) C(22) C(23) C(24) . . . . -178.0(7) yes
P(1) C(22) C(27) C(26) . . . . 176.8(7) yes
P(1) C(34) C(35) C(36) . . . . -173.5(7) yes
P(1) C(34) C(39) C(38) . . . . 175.4(7) yes
P(2) Ir(2) Ir(1) O(1) . . . . 76.0(2) yes
P(2) Ir(2) Ir(1) C(2) . . . . -116.3(7) yes
P(2) Ir(2) Ir(1) C(3) . . . . 120.0(6) yes
P(2) Ir(2) Ir(1) C(4) . . . . 144.0(3) yes
P(2) Ir(2) Ir(1) C(5) . . . . -176.5(3) yes
P(2) Ir(2) Ir(1) C(6) . . . . -138.6(3) yes
P(2) Ir(2) C(12) C(13) . . . . -123.1(5) yes
P(2) Ir(2) C(12) C(16) . . . . 118.5(5) yes
P(2) Ir(2) C(12) C(17) . . . . -1(1) yes
P(2) Ir(2) C(13) C(12) . . . . 65.7(5) yes
P(2) Ir(2) C(13) C(14) . . . . -177.9(5) yes
P(2) Ir(2) C(13) C(18) . . . . -56.5(9) yes
P(2) Ir(2) C(14) C(13) . . . . 3.9(9) yes
P(2) Ir(2) C(14) C(15) . . . . 122.6(6) yes
P(2) Ir(2) C(14) C(19) . . . . -113.9(9) yes
P(2) Ir(2) C(15) C(14) . . . . -127.3(5) yes
P(2) Ir(2) C(15) C(16) . . . . -6.6(8) yes
P(2) Ir(2) C(15) C(20) . . . . 106.2(9) yes
P(2) Ir(2) C(16) C(12) . . . . -69.8(5) yes
P(2) Ir(2) C(16) C(15) . . . . 176.3(5) yes
P(2) Ir(2) C(16) C(21) . . . . 52(1) yes
P(2) C(1) P(1) C(22) . . . . 74.0(5) yes
P(2) C(1) P(1) C(34) . . . . -176.3(4) yes
P(2) C(28) C(29) C(30) . . . . 177.7(7) yes
P(2) C(28) C(33) C(32) . . . . -177.2(7) yes
P(2) C(40) C(41) C(42) . . . . 178.6(7) yes
P(2) C(40) C(45) C(44) . . . . -177.7(7) yes
O(1) Ir(1) Ir(2) C(12) . . . . -125(2) yes
O(1) Ir(1) Ir(2) C(13) . . . . -55.5(4) yes
O(1) Ir(1) Ir(2) C(14) . . . . -86.6(4) yes
O(1) Ir(1) Ir(2) C(15) . . . . -126.1(3) yes
O(1) Ir(1) Ir(2) C(16) . . . . -160.4(4) yes
O(1) Ir(1) P(1) C(1) . . . . -13.7(3) yes
O(1) Ir(1) P(1) C(22) . . . . -133.8(3) yes
O(1) Ir(1) P(1) C(34) . . . . 101.4(3) yes
O(1) Ir(1) C(2) C(3) . . . . 8(1) yes
O(1) Ir(1) C(2) C(6) . . . . 127.5(7) yes
O(1) Ir(1) C(2) C(7) . . . . -114(1) yes
O(1) Ir(1) C(3) C(2) . . . . -175.9(5) yes
O(1) Ir(1) C(3) C(4) . . . . 67.8(5) yes
O(1) Ir(1) C(3) C(8) . . . . -52(1) yes
O(1) Ir(1) C(4) C(3) . . . . -123.4(5) yes
O(1) Ir(1) C(4) C(5) . . . . 121.1(6) yes
O(1) Ir(1) C(4) C(9) . . . . -5.3(9) yes
O(1) Ir(1) C(5) C(4) . . . . -69.6(6) yes
O(1) Ir(1) C(5) C(6) . . . . 169.3(5) yes
O(1) Ir(1) C(5) C(10) . . . . 47(1) yes
O(1) Ir(1) C(6) C(2) . . . . -135.8(6) yes
O(1) Ir(1) C(6) C(5) . . . . -20.0(9) yes
O(1) Ir(1) C(6) C(11) . . . . 100(1) yes
O(1) Ir(2) Ir(1) C(2) . . . . 167.7(7) yes
O(1) Ir(2) Ir(1) C(3) . . . . 44.0(6) yes
O(1) Ir(2) Ir(1) C(4) . . . . 68.0(3) yes
O(1) Ir(2) Ir(1) C(5) . . . . 107.5(3) yes
O(1) Ir(2) Ir(1) C(6) . . . . 145.3(4) yes
O(1) Ir(2) P(2) C(1) . . . . 29.7(3) yes
O(1) Ir(2) P(2) C(28) . . . . 150.7(3) yes
O(1) Ir(2) P(2) C(40) . . . . -83.3(3) yes
O(1) Ir(2) C(12) C(13) . . . . -40.7(7) yes
O(1) Ir(2) C(12) C(16) . . . . -159.1(5) yes
O(1) Ir(2) C(12) C(17) . . . . 81(1) yes
O(1) Ir(2) C(13) C(12) . . . . 152.8(5) yes
O(1) Ir(2) C(13) C(14) . . . . -90.8(6) yes
O(1) Ir(2) C(13) C(18) . . . . 30.6(9) yes
O(1) Ir(2) C(14) C(13) . . . . 98.5(5) yes
O(1) Ir(2) C(14) C(15) . . . . -142.8(5) yes
O(1) Ir(2) C(14) C(19) . . . . -19(1) yes
O(1) Ir(2) C(15) C(14) . . . . 50.0(6) yes
O(1) Ir(2) C(15) C(16) . . . . 170.7(5) yes
O(1) Ir(2) C(15) C(20) . . . . -77(1) yes
O(1) Ir(2) C(16) C(12) . . . . 83(1) yes
O(1) Ir(2) C(16) C(15) . . . . -31(2) yes
O(1) Ir(2) C(16) C(21) . . . . -155(1) yes
C(1) P(1) Ir(1) C(2) . . . . -168.3(4) yes
C(1) P(1) Ir(1) C(3) . . . . -130.4(4) yes
C(1) P(1) Ir(1) C(4) . . . . -112.2(4) yes
C(1) P(1) Ir(1) C(5) . . . . -179.3(7) yes
C(1) P(1) Ir(1) C(6) . . . . 162.3(4) yes
C(1) P(1) C(22) C(23) . . . . 59.5(8) yes
C(1) P(1) C(22) C(27) . . . . -117.9(7) yes
C(1) P(1) C(34) C(35) . . . . -138.3(7) yes
C(1) P(1) C(34) C(39) . . . . 46.4(7) yes
C(1) P(2) Ir(2) C(12) . . . . 167.0(4) yes
C(1) P(2) Ir(2) C(13) . . . . 132.3(4) yes
C(1) P(2) Ir(2) C(14) . . . . 129.7(6) yes
C(1) P(2) Ir(2) C(15) . . . . -152.4(5) yes
C(1) P(2) Ir(2) C(16) . . . . -156.7(4) yes
C(1) P(2) C(28) C(29) . . . . -62.2(8) yes
C(1) P(2) C(28) C(33) . . . . 115.0(7) yes
C(1) P(2) C(40) C(41) . . . . 121.0(7) yes
C(1) P(2) C(40) C(45) . . . . -63.4(7) yes
C(2) Ir(1) Ir(2) C(12) . . . . 43(2) yes
C(2) Ir(1) Ir(2) C(13) . . . . 112.2(7) yes
C(2) Ir(1) Ir(2) C(14) . . . . 81.1(7) yes
C(2) Ir(1) Ir(2) C(15) . . . . 41.6(7) yes
C(2) Ir(1) Ir(2) C(16) . . . . 7.3(7) yes
C(2) Ir(1) P(1) C(22) . . . . 71.6(4) yes
C(2) Ir(1) P(1) C(34) . . . . -53.2(4) yes
C(2) Ir(1) C(3) C(4) . . . . -116.3(7) yes
C(2) Ir(1) C(3) C(8) . . . . 124(1) yes
C(2) Ir(1) C(4) C(3) . . . . 38.0(5) yes
C(2) Ir(1) C(4) C(5) . . . . -77.4(6) yes
C(2) Ir(1) C(4) C(9) . . . . 156.2(9) yes
C(2) Ir(1) C(5) C(4) . . . . 82.0(6) yes
C(2) Ir(1) C(5) C(6) . . . . -39.0(5) yes
C(2) Ir(1) C(5) C(10) . . . . -161(1) yes
C(2) Ir(1) C(6) C(5) . . . . 115.8(8) yes
C(2) Ir(1) C(6) C(11) . . . . -125(1) yes
C(2) C(3) Ir(1) C(4) . . . . 116.3(7) yes
C(2) C(3) Ir(1) C(5) . . . . 77.8(6) yes
C(2) C(3) Ir(1) C(6) . . . . 36.8(5) yes
C(2) C(3) C(4) C(5) . . . . 0.4(8) yes
C(2) C(3) C(4) C(9) . . . . 177.0(8) yes
C(2) C(6) Ir(1) C(3) . . . . -36.7(5) yes
C(2) C(6) Ir(1) C(4) . . . . -79.8(6) yes
C(2) C(6) Ir(1) C(5) . . . . -115.8(8) yes
C(2) C(6) C(5) C(4) . . . . 6.6(9) yes
C(2) C(6) C(5) C(10) . . . . -164.8(8) yes
C(3) Ir(1) Ir(2) C(12) . . . . -81(2) yes
C(3) Ir(1) Ir(2) C(13) . . . . -11.5(7) yes
C(3) Ir(1) Ir(2) C(14) . . . . -42.6(7) yes
C(3) Ir(1) Ir(2) C(15) . . . . -82.1(7) yes
C(3) Ir(1) Ir(2) C(16) . . . . -116.4(7) yes
C(3) Ir(1) P(1) C(22) . . . . 109.5(4) yes
C(3) Ir(1) P(1) C(34) . . . . -15.3(4) yes
C(3) Ir(1) C(2) C(6) . . . . 119.0(8) yes
C(3) Ir(1) C(2) C(7) . . . . -122(1) yes
C(3) Ir(1) C(4) C(5) . . . . -115.5(8) yes
C(3) Ir(1) C(4) C(9) . . . . 118(1) yes
C(3) Ir(1) C(5) C(4) . . . . 39.0(5) yes
C(3) Ir(1) C(5) C(6) . . . . -82.0(6) yes
C(3) Ir(1) C(5) C(10) . . . . 156(1) yes
C(3) Ir(1) C(6) C(5) . . . . 79.1(6) yes
C(3) Ir(1) C(6) C(11) . . . . -161(1) yes
C(3) C(2) Ir(1) C(4) . . . . -38.6(5) yes
C(3) C(2) Ir(1) C(5) . . . . -81.5(5) yes
C(3) C(2) Ir(1) C(6) . . . . -119.0(8) yes
C(3) C(2) C(6) C(5) . . . . -6(1) yes
C(3) C(2) C(6) C(11) . . . . -174.2(8) yes
C(3) C(4) Ir(1) C(5) . . . . 115.5(8) yes
C(3) C(4) Ir(1) C(6) . . . . 80.8(6) yes
C(3) C(4) C(5) C(6) . . . . -4.3(9) yes
C(3) C(4) C(5) C(10) . . . . 167.6(8) yes
C(4) Ir(1) Ir(2) C(12) . . . . -57(2) yes
C(4) Ir(1) Ir(2) C(13) . . . . 12.5(4) yes
C(4) Ir(1) Ir(2) C(14) . . . . -18.6(4) yes
C(4) Ir(1) Ir(2) C(15) . . . . -58.1(4) yes
C(4) Ir(1) Ir(2) C(16) . . . . -92.4(4) yes
C(4) Ir(1) P(1) C(22) . . . . 127.7(5) yes
C(4) Ir(1) P(1) C(34) . . . . 2.9(5) yes
C(4) Ir(1) C(2) C(6) . . . . 80.4(6) yes
C(4) Ir(1) C(2) C(7) . . . . -161(1) yes
C(4) Ir(1) C(3) C(8) . . . . -120(1) yes
C(4) Ir(1) C(5) C(6) . . . . -121.1(8) yes
C(4) Ir(1) C(5) C(10) . . . . 117(1) yes
C(4) Ir(1) C(6) C(5) . . . . 36.0(5) yes
C(4) Ir(1) C(6) C(11) . . . . 156(1) yes
C(4) C(3) Ir(1) C(5) . . . . -38.5(5) yes
C(4) C(3) Ir(1) C(6) . . . . -79.5(5) yes
C(4) C(3) C(2) C(6) . . . . 3.5(9) yes
C(4) C(3) C(2) C(7) . . . . -168.3(8) yes
C(4) C(5) Ir(1) C(6) . . . . 121.1(8) yes
C(4) C(5) C(6) C(11) . . . . 175.3(8) yes
C(5) Ir(1) Ir(2) C(12) . . . . -17(2) yes
C(5) Ir(1) Ir(2) C(13) . . . . 52.0(4) yes
C(5) Ir(1) Ir(2) C(14) . . . . 20.9(4) yes
C(5) Ir(1) Ir(2) C(15) . . . . -18.6(4) yes
C(5) Ir(1) Ir(2) C(16) . . . . -52.9(4) yes
C(5) Ir(1) P(1) C(22) . . . . 60.6(7) yes
C(5) Ir(1) P(1) C(34) . . . . -64.2(7) yes
C(5) Ir(1) C(2) C(6) . . . . 37.5(5) yes
C(5) Ir(1) C(2) C(7) . . . . 156(1) yes
C(5) Ir(1) C(3) C(8) . . . . -159(1) yes
C(5) Ir(1) C(4) C(9) . . . . -126(1) yes
C(5) Ir(1) C(6) C(11) . . . . 120(1) yes
C(5) C(4) Ir(1) C(6) . . . . -34.7(6) yes
C(5) C(4) C(3) C(8) . . . . -168.0(8) yes
C(5) C(6) C(2) C(7) . . . . 165.7(8) yes
C(6) Ir(1) Ir(2) C(12) . . . . 20(2) yes
C(6) Ir(1) Ir(2) C(13) . . . . 89.9(5) yes
C(6) Ir(1) Ir(2) C(14) . . . . 58.7(4) yes
C(6) Ir(1) Ir(2) C(15) . . . . 19.2(4) yes
C(6) Ir(1) Ir(2) C(16) . . . . -15.1(5) yes
C(6) Ir(1) P(1) C(22) . . . . 42.2(4) yes
C(6) Ir(1) P(1) C(34) . . . . -82.6(4) yes
C(6) Ir(1) C(2) C(7) . . . . 119(1) yes
C(6) Ir(1) C(3) C(8) . . . . 160(1) yes
C(6) Ir(1) C(4) C(9) . . . . -161.1(9) yes
C(6) Ir(1) C(5) C(10) . . . . -122(1) yes
C(6) C(2) C(3) C(8) . . . . 171.4(8) yes
C(6) C(5) C(4) C(9) . . . . 179.4(8) yes
C(7) C(2) C(3) C(8) . . . . -0(1) yes
C(7) C(2) C(6) C(11) . . . . -2(1) yes
C(8) C(3) C(4) C(9) . . . . 9(1) yes
C(9) C(4) C(5) C(10) . . . . -9(1) yes
C(10) C(5) C(6) C(11) . . . . 4(1) yes
C(12) Ir(2) P(2) C(28) . . . . -72.0(4) yes
C(12) Ir(2) P(2) C(40) . . . . 54.0(4) yes
C(12) Ir(2) C(13) C(14) . . . . 116.4(8) yes
C(12) Ir(2) C(13) C(18) . . . . -122(1) yes
C(12) Ir(2) C(14) C(13) . . . . -38.8(5) yes
C(12) Ir(2) C(14) C(15) . . . . 79.9(6) yes
C(12) Ir(2) C(14) C(19) . . . . -157(1) yes
C(12) Ir(2) C(15) C(14) . . . . -80.4(6) yes
C(12) Ir(2) C(15) C(16) . . . . 40.3(5) yes
C(12) Ir(2) C(15) C(20) . . . . 153(1) yes
C(12) Ir(2) C(16) C(15) . . . . -113.8(8) yes
C(12) Ir(2) C(16) C(21) . . . . 122(1) yes
C(12) C(13) Ir(2) C(14) . . . . -116.4(8) yes
C(12) C(13) Ir(2) C(15) . . . . -80.0(5) yes
C(12) C(13) Ir(2) C(16) . . . . -37.6(5) yes
C(12) C(13) C(14) C(15) . . . . 0(1) yes
C(12) C(13) C(14) C(19) . . . . -175.0(9) yes
C(12) C(16) Ir(2) C(13) . . . . 37.2(5) yes
C(12) C(16) Ir(2) C(14) . . . . 78.7(6) yes
C(12) C(16) Ir(2) C(15) . . . . 113.8(8) yes
C(12) C(16) C(15) C(14) . . . . -6(1) yes
C(12) C(16) C(15) C(20) . . . . 169.5(8) yes
C(13) Ir(2) P(2) C(28) . . . . -106.7(4) yes
C(13) Ir(2) P(2) C(40) . . . . 19.3(4) yes
C(13) Ir(2) C(12) C(16) . . . . -118.4(7) yes
C(13) Ir(2) C(12) C(17) . . . . 122(1) yes
C(13) Ir(2) C(14) C(15) . . . . 118.7(8) yes
C(13) Ir(2) C(14) C(19) . . . . -118(1) yes
C(13) Ir(2) C(15) C(14) . . . . -36.8(5) yes
C(13) Ir(2) C(15) C(16) . . . . 83.9(6) yes
C(13) Ir(2) C(15) C(20) . . . . -163(1) yes
C(13) Ir(2) C(16) C(15) . . . . -76.6(6) yes
C(13) Ir(2) C(16) C(21) . . . . 159(1) yes
C(13) C(12) Ir(2) C(14) . . . . 37.5(5) yes
C(13) C(12) Ir(2) C(15) . . . . 79.2(5) yes
C(13) C(12) Ir(2) C(16) . . . . 118.4(7) yes
C(13) C(12) C(16) C(15) . . . . 6.4(9) yes
C(13) C(12) C(16) C(21) . . . . 165.5(9) yes
C(13) C(14) Ir(2) C(15) . . . . -118.7(8) yes
C(13) C(14) Ir(2) C(16) . . . . -82.6(6) yes
C(13) C(14) C(15) C(16) . . . . 4(1) yes
C(13) C(14) C(15) C(20) . . . . -171.5(9) yes
C(14) Ir(2) P(2) C(28) . . . . -109.3(6) yes
C(14) Ir(2) P(2) C(40) . . . . 16.7(6) yes
C(14) Ir(2) C(12) C(16) . . . . -80.9(6) yes
C(14) Ir(2) C(12) C(17) . . . . 159(1) yes
C(14) Ir(2) C(13) C(18) . . . . 121(1) yes
C(14) Ir(2) C(15) C(16) . . . . 120.7(8) yes
C(14) Ir(2) C(15) C(20) . . . . -127(1) yes
C(14) Ir(2) C(16) C(15) . . . . -35.2(5) yes
C(14) Ir(2) C(16) C(21) . . . . -160(1) yes
C(14) C(13) Ir(2) C(15) . . . . 36.4(5) yes
C(14) C(13) Ir(2) C(16) . . . . 78.8(6) yes
C(14) C(13) C(12) C(16) . . . . -4.1(9) yes
C(14) C(13) C(12) C(17) . . . . 169.8(8) yes
C(14) C(15) Ir(2) C(16) . . . . -120.7(8) yes
C(14) C(15) C(16) C(21) . . . . -165.5(9) yes
C(15) Ir(2) P(2) C(28) . . . . -31.4(6) yes
C(15) Ir(2) P(2) C(40) . . . . 94.6(5) yes
C(15) Ir(2) C(12) C(16) . . . . -39.2(5) yes
C(15) Ir(2) C(12) C(17) . . . . -159(1) yes
C(15) Ir(2) C(13) C(18) . . . . 158(1) yes
C(15) Ir(2) C(14) C(19) . . . . 124(1) yes
C(15) Ir(2) C(16) C(21) . . . . -124(1) yes
C(15) C(14) Ir(2) C(16) . . . . 36.1(5) yes
C(15) C(14) C(13) C(18) . . . . 174.1(8) yes
C(15) C(16) C(12) C(17) . . . . -167.6(8) yes
C(16) Ir(2) P(2) C(28) . . . . -35.7(4) yes
C(16) Ir(2) P(2) C(40) . . . . 90.3(4) yes
C(16) Ir(2) C(12) C(17) . . . . -120(1) yes
C(16) Ir(2) C(13) C(18) . . . . -160(1) yes
C(16) Ir(2) C(14) C(19) . . . . 160(1) yes
C(16) Ir(2) C(15) C(20) . . . . 113(1) yes
C(16) C(12) C(13) C(18) . . . . -177.8(8) yes
C(16) C(15) C(14) C(19) . . . . 178.9(9) yes
C(17) C(12) C(13) C(18) . . . . -4(1) yes
C(17) C(12) C(16) C(21) . . . . -9(1) yes
C(18) C(13) C(14) C(19) . . . . -1(1) yes
C(19) C(14) C(15) C(20) . . . . 4(2) yes
C(20) C(15) C(16) C(21) . . . . 10(1) yes
C(22) P(1) C(34) C(35) . . . . -28.7(7) yes
C(22) P(1) C(34) C(39) . . . . 155.9(6) yes
C(22) C(23) C(24) C(25) . . . . 1(2) yes
C(22) C(27) C(26) C(25) . . . . 1(2) yes
C(23) C(22) P(1) C(34) . . . . -47.5(8) yes
C(23) C(22) C(27) C(26) . . . . -1(1) yes
C(23) C(24) C(25) C(26) . . . . -0(2) yes
C(24) C(23) C(22) C(27) . . . . -1(1) yes
C(24) C(25) C(26) C(27) . . . . -1(2) yes
C(27) C(22) P(1) C(34) . . . . 135.1(7) yes
C(28) P(2) C(40) C(41) . . . . 12.3(8) yes
C(28) P(2) C(40) C(45) . . . . -172.2(6) yes
C(28) C(29) C(30) C(31) . . . . 0(2) yes
C(28) C(33) C(32) C(31) . . . . -1(2) yes
C(29) C(28) P(2) C(40) . . . . 44.7(8) yes
C(29) C(28) C(33) C(32) . . . . 0(1) yes
C(29) C(30) C(31) C(32) . . . . -2(2) yes
C(30) C(29) C(28) C(33) . . . . 1(1) yes
C(30) C(31) C(32) C(33) . . . . 2(2) yes
C(33) C(28) P(2) C(40) . . . . -138.1(7) yes
C(34) C(35) C(36) C(37) . . . . -3(2) yes
C(34) C(39) C(38) C(37) . . . . -1(2) yes
C(35) C(34) C(39) C(38) . . . . 0(1) yes
C(35) C(36) C(37) C(38) . . . . 2(2) yes
C(36) C(35) C(34) C(39) . . . . 2(1) yes
C(36) C(37) C(38) C(39) . . . . 0(2) yes
C(40) C(41) C(42) C(43) . . . . -3(2) yes
C(40) C(45) C(44) C(43) . . . . 0(1) yes
C(41) C(40) C(45) C(44) . . . . -2(1) yes
C(41) C(42) C(43) C(44) . . . . 1(2) yes
C(42) C(41) C(40) C(45) . . . . 3(1) yes
C(42) C(43) C(44) C(45) . . . . -0(2) yes
C(46) C(47) C(48) C(49) . . . . -1(2) no
C(46) C(51) C(50) C(49) . . . . 0(2) no
C(46) B(1) C(52) C(53) . . . . -41(1) no
C(46) B(1) C(52) C(57) . . . . 148.2(9) no
C(46) B(1) C(58) C(59) . . . . -26(1) no
C(46) B(1) C(58) C(63) . . . . 156.3(8) no
C(46) B(1) C(64) C(65) . . . . -71(1) no
C(46) B(1) C(64) C(69) . . . . 108(1) no
C(47) C(46) C(51) C(50) . . . . 1(2) no
C(47) C(46) B(1) C(52) . . . . 140.0(9) no
C(47) C(46) B(1) C(58) . . . . -100(1) no
C(47) C(46) B(1) C(64) . . . . 21(1) no
C(47) C(48) C(49) C(50) . . . . 2(2) no
C(48) C(47) C(46) C(51) . . . . -1(1) no
C(48) C(47) C(46) B(1) . . . . 176.4(9) no
C(48) C(49) C(50) C(51) . . . . -2(2) no
C(50) C(51) C(46) B(1) . . . . -176.3(9) no
C(51) C(46) B(1) C(52) . . . . -43(1) no
C(51) C(46) B(1) C(58) . . . . 77(1) no
C(51) C(46) B(1) C(64) . . . . -162.3(8) no
C(52) C(53) C(54) C(55) . . . . 1(2) no
C(52) C(57) C(56) C(55) . . . . 0(2) no
C(52) B(1) C(58) C(59) . . . . 94(1) no
C(52) B(1) C(58) C(63) . . . . -84(1) no
C(52) B(1) C(64) C(65) . . . . 168.4(8) no
C(52) B(1) C(64) C(69) . . . . -12(1) no
C(53) C(52) C(57) C(56) . . . . -2(2) no
C(53) C(52) B(1) C(58) . . . . -160.4(8) no
C(53) C(52) B(1) C(64) . . . . 80(1) no
C(53) C(54) C(55) C(56) . . . . -3(2) no
C(54) C(53) C(52) C(57) . . . . 1(2) no
C(54) C(53) C(52) B(1) . . . . -169.9(9) no
C(54) C(55) C(56) C(57) . . . . 3(2) no
C(56) C(57) C(52) B(1) . . . . 169(1) no
C(57) C(52) B(1) C(58) . . . . 29(1) no
C(57) C(52) B(1) C(64) . . . . -91(1) no
C(58) C(59) C(60) C(61) . . . . -0(2) no
C(58) C(63) C(62) C(61) . . . . -2(2) no
C(58) B(1) C(64) C(65) . . . . 49(1) no
C(58) B(1) C(64) C(69) . . . . -131.9(9) no
C(59) C(58) C(63) C(62) . . . . -1(2) no
C(59) C(58) B(1) C(64) . . . . -147.6(9) no
C(59) C(60) C(61) C(62) . . . . -2(2) no
C(60) C(59) C(58) C(63) . . . . 2(1) no
C(60) C(59) C(58) B(1) . . . . -176.0(8) no
C(60) C(61) C(62) C(63) . . . . 3(2) no
C(62) C(63) C(58) B(1) . . . . 177(1) no
C(63) C(58) B(1) C(64) . . . . 35(1) no
C(64) C(65) C(66) C(67) . . . . -0(2) no
C(64) C(69) C(68) C(67) . . . . 1(2) no
C(65) C(64) C(69) C(68) . . . . -1(1) no
C(65) C(66) C(67) C(68) . . . . 1(2) no
C(66) C(65) C(64) C(69) . . . . 0(1) no
C(66) C(65) C(64) B(1) . . . . 179.9(9) no
C(66) C(67) C(68) C(69) . . . . -1(2) no
C(68) C(69) C(64) B(1) . . . . 179.7(9) no
C(70) C(71) C(72) C(73) . . . . -1(2) no
C(70) C(75) C(74) C(73) . . . . -0(2) no
C(70) B(2) C(76) C(77) . . . . -46(1) no
C(70) B(2) C(76) C(81) . . . . 132.1(9) no
C(70) B(2) C(82) C(83) . . . . -34(1) no
C(70) B(2) C(82) C(87) . . . . 152.8(8) no
C(70) B(2) C(88) C(89) . . . . -72(1) no
C(70) B(2) C(88) C(93) . . . . 103(1) no
C(71) C(70) C(75) C(74) . . . . 0(2) no
C(71) C(70) B(2) C(76) . . . . 158.5(8) no
C(71) C(70) B(2) C(82) . . . . -85(1) no
C(71) C(70) B(2) C(88) . . . . 37(1) no
C(71) C(72) C(73) C(74) . . . . 1(2) no
C(72) C(71) C(70) C(75) . . . . 0(1) no
C(72) C(71) C(70) B(2) . . . . 174.8(9) no
C(72) C(73) C(74) C(75) . . . . -0(2) no
C(74) C(75) C(70) B(2) . . . . -174(1) no
C(75) C(70) B(2) C(76) . . . . -28(1) no
C(75) C(70) B(2) C(82) . . . . 89(1) no
C(75) C(70) B(2) C(88) . . . . -149.5(9) no
C(76) C(77) C(78) C(79) . . . . 1(2) no
C(76) C(81) C(80) C(79) . . . . 0(2) no
C(76) B(2) C(82) C(83) . . . . 84.3(9) no
C(76) B(2) C(82) C(87) . . . . -88(1) no
C(76) B(2) C(88) C(89) . . . . 167.3(8) no
C(76) B(2) C(88) C(93) . . . . -18(1) no
C(77) C(76) C(81) C(80) . . . . 1(2) no
C(77) C(76) B(2) C(82) . . . . -164.3(8) no
C(77) C(76) B(2) C(88) . . . . 75(1) no
C(77) C(78) C(79) C(80) . . . . 1(2) no
C(78) C(77) C(76) C(81) . . . . -2(1) no
C(78) C(77) C(76) B(2) . . . . 175.8(9) no
C(78) C(79) C(80) C(81) . . . . -1(2) no
C(80) C(81) C(76) B(2) . . . . -176.6(9) no
C(81) C(76) B(2) C(82) . . . . 13(1) no
C(81) C(76) B(2) C(88) . . . . -107(1) no
C(82) C(83) C(84) C(85) . . . . -0(2) no
C(82) C(87) C(86) C(85) . . . . -1(1) no
C(82) B(2) C(88) C(89) . . . . 49(1) no
C(82) B(2) C(88) C(93) . . . . -136.0(9) no
C(83) C(82) C(87) C(86) . . . . -0(1) no
C(83) C(82) B(2) C(88) . . . . -155.0(8) no
C(83) C(84) C(85) C(86) . . . . -1(2) no
C(84) C(83) C(82) C(87) . . . . 1(1) no
C(84) C(83) C(82) B(2) . . . . -172.3(8) no
C(84) C(85) C(86) C(87) . . . . 2(2) no
C(86) C(87) C(82) B(2) . . . . 172.9(8) no
C(87) C(82) B(2) C(88) . . . . 32(1) no
C(88) C(89) C(90) C(91) . . . . -0(2) no
C(88) C(93) C(92) C(91) . . . . 0(2) no
C(89) C(88) C(93) C(92) . . . . 3(1) no
C(89) C(90) C(91) C(92) . . . . 4(2) no
C(90) C(89) C(88) C(93) . . . . -3(1) no
C(90) C(89) C(88) B(2) . . . . 172.4(8) no
C(90) C(91) C(92) C(93) . . . . -4(2) no
C(92) C(93) C(88) B(2) . . . . -172.1(9) no
